data_4304103
loop_
_publ_author_name
'Andriy V. Tkachuk'
'Arthur Mar'

_publ_contact_author_address
; Department of Chemistry
  University of Alberta
  Edmonton, AB
  Canada  T6G 2G2
;
_publ_contact_author_email arthur.mar@ualberta.ca
_publ_contact_author_fax '(780) 492-8231'
_publ_contact_author_name 'Dr. Arthur Mar'
_publ_contact_author_phone '(780) 492-5592'
_publ_section_title
;
Alkaline-Earth Metal Mercury Intermetallics A11-xHg54+x (A= Ca, Sr)
;
_journal_name_full 'Inorganic Chemistry'
_journal_page_first 1313
_journal_page_last 1318
_journal_paper_doi 10.1021/ic7015148
_journal_volume 47
_journal_year 2008
_chemical_formula_structural 'Ca10.92 Hg54.08'
_chemical_formula_sum 'Ca10.92 Hg54.08'
_chemical_formula_weight 11285.58
_chemical_name_common 'calcium mercury (11/54)'
_chemical_name_systematic 'calcium mercury (11/54)'
_space_group_IT_number 174
_symmetry_cell_setting hexagonal
_symmetry_space_group_name_Hall 'P -6'
_symmetry_space_group_name_H-M 'P -6'
_atom_sites_solution_primary direct
_atom_sites_solution_secondary difmap
_audit_creation_date 'July 4, 2007'
_audit_creation_method 'SHELXL-97; manual editing of .cif file'
_audit_update_record
;
?

2007-07-04 # Formatted by publCIF
;
_cell_angle_alpha 90.00
_cell_angle_beta 90.00
_cell_angle_gamma 120.00
_cell_formula_units_Z 1
_cell_length_a 13.3890(13)
_cell_length_b 13.3890(13)
_cell_length_c 9.6154(10)
_cell_measurement_reflns_used 3532
_cell_measurement_temperature 193(2)
_cell_measurement_theta_max 33.01
_cell_measurement_theta_min 4.10
_cell_volume 1492.8(3)
_computing_cell_refinement 'Bruker SAINT 6.45 (Bruker, 2003)'
_computing_data_collection 'Bruker SMART 5.054 (Bruker, 1999)'
_computing_data_reduction 'Bruker SAINT 6.45'
_computing_molecular_graphics 'ATOMS 5.1 (Dowty, 1999)'
_computing_publication_material 'Bruker SHELXTL 6.12'
_computing_structure_refinement 'Bruker SHELXTL 6.12'
_computing_structure_solution 'Bruker SHELXTL 6.12'
_diffrn_ambient_temperature 193(2)
_diffrn_measured_fraction_theta_full 1.000
_diffrn_measured_fraction_theta_max 1.000
_diffrn_measurement_device_type 'Bruker Platform/SMART 1000 CCD'
_diffrn_measurement_method '\f and \w scans'
_diffrn_radiation_monochromator graphite
_diffrn_radiation_source 'fine-focus sealed tube'
_diffrn_radiation_type MoK\a
_diffrn_radiation_wavelength 0.71073
_diffrn_reflns_av_R_equivalents 0.1236
_diffrn_reflns_av_sigmaI/netI 0.0776
_diffrn_reflns_limit_h_max 19
_diffrn_reflns_limit_h_min -19
_diffrn_reflns_limit_k_max 19
_diffrn_reflns_limit_k_min -18
_diffrn_reflns_limit_l_max 13
_diffrn_reflns_limit_l_min -13
_diffrn_reflns_number 16837
_diffrn_reflns_theta_full 30.49
_diffrn_reflns_theta_max 30.49
_diffrn_reflns_theta_min 1.76
_diffrn_standards_number 0
_exptl_absorpt_coefficient_mu 139.334
_exptl_absorpt_correction_T_max 0.01110
_exptl_absorpt_correction_T_min 0.00003
_exptl_absorpt_correction_type numerical
_exptl_absorpt_process_details 'Bruker SHELXTL 6.12 (Sheldrick, 2001)'
_exptl_crystal_colour silver
_exptl_crystal_density_diffrn 12.554
_exptl_crystal_density_method 'not measured'
_exptl_crystal_description prism
_exptl_crystal_F_000 4545
_exptl_crystal_size_max 0.28
_exptl_crystal_size_mid 0.24
_exptl_crystal_size_min 0.20
_refine_diff_density_max 4.948
_refine_diff_density_min -6.016
_refine_diff_density_rms 0.944
_refine_ls_abs_structure_details 'Flack H D (1983), Acta Cryst. A39, 876-881'
_refine_ls_abs_structure_Flack 0.51(4)
_refine_ls_extinction_coef 0.00023(2)
_refine_ls_extinction_expression Fc^*^=kFc[1+0.001xFc^2^\l^3^/sin(2\q)]^-1/4^
_refine_ls_extinction_method SHELXL
_refine_ls_goodness_of_fit_ref 1.039
_refine_ls_matrix_type full
_refine_ls_number_parameters 113
_refine_ls_number_reflns 3219
_refine_ls_number_restraints 0
_refine_ls_restrained_S_all 1.039
_refine_ls_R_factor_all 0.0497
_refine_ls_R_factor_gt 0.0439
_refine_ls_shift/su_max 0.001
_refine_ls_shift/su_mean 0.000
_refine_ls_structure_factor_coef Fsqd
_refine_ls_weighting_details 'calc w=1/[\s^2^(Fo^2^)+(0.0409P)^2^+0.0000P] where P=(Fo^2^+2Fc^2^)/3'
_refine_ls_weighting_scheme calc
_refine_ls_wR_factor_gt 0.1022
_refine_ls_wR_factor_ref 0.1052
_reflns_number_gt 2966
_reflns_number_total 3219
_reflns_threshold_expression I>2\s(I)
_cod_data_source_file ic7015148-file003.cif
_cod_data_source_block Ca11Hg54
_cod_database_code 4304103

loop_
_symmetry_equiv_pos_as_xyz
'x, y, z'
'-y, x-y, z'
'-x+y, -x, z'
'x, y, -z'
'-y, x-y, -z'
'-x+y, -x, -z'

loop_
_atom_site_label
_atom_site_type_symbol
_atom_site_fract_x
_atom_site_fract_y
_atom_site_fract_z
_atom_site_U_iso_or_equiv
_atom_site_adp_type
_atom_site_occupancy
_atom_site_symmetry_multiplicity
_atom_site_calc_flag
_atom_site_refinement_flags
_atom_site_disorder_assembly
_atom_site_disorder_group
Ca1 Ca 0.4648(6) 0.0570(6) 0.5000 0.0083(12) Uani 1 2 d S . .
Ca2 Ca 0.2095(6) 0.2581(6) 0.5000 0.0080(12) Uani 1 2 d S . .
Ca3 Ca 0.4314(6) 0.3094(6) 0.0000 0.0066(11) Uani 1 2 d S . .
Ca4 Ca 0.3333 0.6667 0.1958(7) 0.008(2) Uani 0.960(12) 3 d SP . .
HgX Hg 0.3333 0.6667 0.1958(7) 0.008(2) Uani 0.040(12) 3 d SP . .
Hg1 Hg 0.45020(9) 0.27803(8) 0.34502(9) 0.00970(18) Uani 1 1 d . . .
Hg2 Hg 0.23760(9) 0.04878(9) 0.34421(11) 0.0147(2) Uani 1 1 d . . .
Hg3 Hg 0.17959(10) 0.20441(9) 0.17133(10) 0.0141(2) Uani 1 1 d . . .
Hg4 Hg 0.45994(9) 0.10535(8) 0.16234(10) 0.01042(19) Uani 1 1 d . . .
Hg5 Hg 0.14091(9) 0.41489(9) 0.29577(12) 0.01281(19) Uani 1 1 d . . .
Hg6 Hg 0.39398(8) 0.44905(8) 0.26161(10) 0.00966(18) Uani 1 1 d . . .
Hg7 Hg 0.34605(14) 0.54704(12) 0.5000 0.0134(3) Uani 1 2 d S . .
Hg8 Hg 0.23638(12) 0.02794(13) 0.0000 0.0153(3) Uani 1 2 d S . .
Hg9 Hg 0.24942(12) 0.41372(13) 0.0000 0.0131(3) Uani 1 2 d S . .
Hg10 Hg 0.10603(12) 0.51002(12) 0.0000 0.0114(2) Uani 1 2 d S . .
Hg11 Hg 0.6667 0.3333 0.15681(19) 0.0122(3) Uani 1 3 d S . .
Hg12 Hg 0.0000 0.0000 0.34481(19) 0.0129(3) Uani 1 3 d S . .
Hg13 Hg 0.6667 0.3333 0.5000 0.0090(4) Uani 1 6 d S . .
Hg14 Hg 0.0000 0.0000 0.0000 0.0162(5) Uani 1 6 d S . .

loop_
_atom_site_aniso_label
_atom_site_aniso_U_11
_atom_site_aniso_U_22
_atom_site_aniso_U_33
_atom_site_aniso_U_23
_atom_site_aniso_U_13
_atom_site_aniso_U_12
Ca1 0.010(3) 0.006(3) 0.009(3) 0.000 0.000 0.004(2)
Ca2 0.012(3) 0.008(3) 0.007(3) 0.000 0.000 0.007(2)
Ca3 0.005(3) 0.008(3) 0.006(2) 0.000 0.000 0.003(2)
Ca4 0.007(3) 0.007(3) 0.010(3) 0.000 0.000 0.0035(14)
HgX 0.007(3) 0.007(3) 0.010(3) 0.000 0.000 0.0035(14)
Hg1 0.0118(4) 0.0099(4) 0.0093(3) -0.0008(3) -0.0009(3) 0.0069(4)
Hg2 0.0104(4) 0.0122(4) 0.0229(5) -0.0013(4) -0.0005(4) 0.0067(4)
Hg3 0.0159(5) 0.0116(4) 0.0111(4) 0.0013(3) 0.0002(4) 0.0042(4)
Hg4 0.0143(5) 0.0085(4) 0.0099(4) 0.0001(3) 0.0013(4) 0.0067(3)
Hg5 0.0088(4) 0.0123(4) 0.0171(4) 0.0042(4) 0.0020(4) 0.0052(4)
Hg6 0.0118(4) 0.0117(4) 0.0083(3) 0.0005(3) -0.0002(3) 0.0080(3)
Hg7 0.0235(7) 0.0118(6) 0.0106(5) 0.000 0.000 0.0132(6)
Hg8 0.0100(6) 0.0157(6) 0.0183(6) 0.000 0.000 0.0051(5)
Hg9 0.0124(6) 0.0164(6) 0.0133(5) 0.000 0.000 0.0093(5)
Hg10 0.0090(5) 0.0121(6) 0.0132(5) 0.000 0.000 0.0054(5)
Hg11 0.0107(4) 0.0107(4) 0.0153(7) 0.000 0.000 0.0053(2)
Hg12 0.0109(4) 0.0109(4) 0.0169(8) 0.000 0.000 0.0055(2)
Hg13 0.0070(5) 0.0070(5) 0.0130(9) 0.000 0.000 0.0035(3)
Hg14 0.0131(6) 0.0131(6) 0.0224(12) 0.000 0.000 0.0066(3)

loop_
_atom_type_symbol
_atom_type_description
_atom_type_scat_dispersion_real
_atom_type_scat_dispersion_imag
_atom_type_scat_source
Ca Ca 0.2262 0.3064 'International Tables Vol C Tables 4.2.6.8 and 6.1.1.4'
Hg Hg -2.3894 9.2266 'International Tables Vol C Tables 4.2.6.8 and 6.1.1.4'

loop_
_geom_angle_atom_site_label_1
_geom_angle_atom_site_label_2
_geom_angle_atom_site_label_3
_geom_angle
_geom_angle_site_symmetry_1
_geom_angle_site_symmetry_3
_geom_angle_publ_flag
Hg6 Ca1 Hg6 89.68(18) 2_655 5_656 ?
Hg6 Ca1 Hg5 60.98(9) 2_655 3 ?
Hg6 Ca1 Hg5 111.3(2) 5_656 3 ?
Hg6 Ca1 Hg5 111.3(2) 2_655 6_556 ?
Hg6 Ca1 Hg5 60.98(9) 5_656 6_556 ?
Hg5 Ca1 Hg5 74.05(16) 3 6_556 ?
Hg6 Ca1 Hg13 103.63(17) 2_655 . ?
Hg6 Ca1 Hg13 103.63(17) 5_656 . ?
Hg5 Ca1 Hg13 140.99(10) 3 . ?
Hg5 Ca1 Hg13 140.99(10) 6_556 . ?
Hg6 Ca1 Hg4 145.7(2) 2_655 4_556 ?
Hg6 Ca1 Hg4 56.36(4) 5_656 4_556 ?
Hg5 Ca1 Hg4 131.6(2) 3 4_556 ?
Hg5 Ca1 Hg4 59.03(6) 6_556 4_556 ?
Hg13 Ca1 Hg4 82.35(12) . 4_556 ?
Hg6 Ca1 Hg4 56.36(4) 2_655 . ?
Hg6 Ca1 Hg4 145.7(2) 5_656 . ?
Hg5 Ca1 Hg4 59.03(6) 3 . ?
Hg5 Ca1 Hg4 131.6(2) 6_556 . ?
Hg13 Ca1 Hg4 82.35(12) . . ?
Hg4 Ca1 Hg4 156.3(2) 4_556 . ?
Hg6 Ca1 Hg1 90.33(18) 2_655 5_656 ?
Hg6 Ca1 Hg1 51.42(9) 5_656 5_656 ?
Hg5 Ca1 Hg1 148.4(2) 3 5_656 ?
Hg5 Ca1 Hg1 108.33(9) 6_556 5_656 ?
Hg13 Ca1 Hg1 53.67(11) . 5_656 ?
Hg4 Ca1 Hg1 65.76(8) 4_556 5_656 ?
Hg4 Ca1 Hg1 117.58(18) . 5_656 ?
Hg6 Ca1 Hg1 51.42(9) 2_655 2_655 ?
Hg6 Ca1 Hg1 90.33(18) 5_656 2_655 ?
Hg5 Ca1 Hg1 108.33(9) 3 2_655 ?
Hg5 Ca1 Hg1 148.4(2) 6_556 2_655 ?
Hg13 Ca1 Hg1 53.67(11) . 2_655 ?
Hg4 Ca1 Hg1 117.58(18) 4_556 2_655 ?
Hg4 Ca1 Hg1 65.76(8) . 2_655 ?
Hg1 Ca1 Hg1 53.02(12) 5_656 2_655 ?
Hg6 Ca1 Hg2 101.30(9) 2_655 . ?
Hg6 Ca1 Hg2 145.9(2) 5_656 . ?
Hg5 Ca1 Hg2 51.18(9) 3 . ?
Hg5 Ca1 Hg2 85.00(17) 6_556 . ?
Hg13 Ca1 Hg2 104.92(18) . . ?
Hg4 Ca1 Hg2 109.80(18) 4_556 . ?
Hg4 Ca1 Hg2 57.43(7) . . ?
Hg1 Ca1 Hg2 157.9(2) 5_656 . ?
Hg1 Ca1 Hg2 121.78(9) 2_655 . ?
Hg6 Ca1 Hg2 145.9(2) 2_655 4_556 ?
Hg6 Ca1 Hg2 101.30(9) 5_656 4_556 ?
Hg5 Ca1 Hg2 85.00(17) 3 4_556 ?
Hg5 Ca1 Hg2 51.18(9) 6_556 4_556 ?
Hg13 Ca1 Hg2 104.92(18) . 4_556 ?
Hg4 Ca1 Hg2 57.43(7) 4_556 4_556 ?
Hg4 Ca1 Hg2 109.80(18) . 4_556 ?
Hg1 Ca1 Hg2 121.78(9) 5_656 4_556 ?
Hg1 Ca1 Hg2 157.9(2) 2_655 4_556 ?
Hg2 Ca1 Hg2 53.25(12) . 4_556 ?
Hg6 Ca1 Hg7 51.24(10) 2_655 2_655 ?
Hg6 Ca1 Hg7 51.24(10) 5_656 2_655 ?
Hg5 Ca1 Hg7 63.38(12) 3 2_655 ?
Hg5 Ca1 Hg7 63.38(12) 6_556 2_655 ?
Hg13 Ca1 Hg7 137.4(2) . 2_655 ?
Hg4 Ca1 Hg7 101.77(12) 4_556 2_655 ?
Hg4 Ca1 Hg7 101.77(12) . 2_655 ?
Hg1 Ca1 Hg7 88.99(16) 5_656 2_655 ?
Hg1 Ca1 Hg7 88.99(16) 2_655 2_655 ?
Hg2 Ca1 Hg7 112.93(19) . 2_655 ?
Hg2 Ca1 Hg7 112.93(19) 4_556 2_655 ?
Hg6 Ca1 Hg1 153.8(2) 2_655 4_556 ?
Hg6 Ca1 Hg1 106.28(7) 5_656 4_556 ?
Hg5 Ca1 Hg1 127.4(2) 3 4_556 ?
Hg5 Ca1 Hg1 94.63(12) 6_556 4_556 ?
Hg13 Ca1 Hg1 53.08(10) . 4_556 ?
Hg4 Ca1 Hg1 52.19(7) 4_556 4_556 ?
Hg4 Ca1 Hg1 104.10(17) . 4_556 ?
Hg1 Ca1 Hg1 84.11(13) 5_656 4_556 ?
Hg1 Ca1 Hg1 106.7(2) 2_655 4_556 ?
Hg2 Ca1 Hg1 77.18(15) . 4_556 ?
Hg2 Ca1 Hg1 52.11(10) 4_556 4_556 ?
Hg7 Ca1 Hg1 153.51(7) 2_655 4_556 ?
Hg6 Ca1 Hg1 106.28(7) 2_655 . ?
Hg6 Ca1 Hg1 153.8(2) 5_656 . ?
Hg5 Ca1 Hg1 94.63(12) 3 . ?
Hg5 Ca1 Hg1 127.4(2) 6_556 . ?
Hg13 Ca1 Hg1 53.08(10) . . ?
Hg4 Ca1 Hg1 104.10(17) 4_556 . ?
Hg4 Ca1 Hg1 52.19(7) . . ?
Hg1 Ca1 Hg1 106.7(2) 5_656 . ?
Hg1 Ca1 Hg1 84.11(13) 2_655 . ?
Hg2 Ca1 Hg1 52.11(10) . . ?
Hg2 Ca1 Hg1 77.18(15) 4_556 . ?
Hg7 Ca1 Hg1 153.51(7) 2_655 . ?
Hg1 Ca1 Hg1 51.91(11) 4_556 . ?
Hg3 Ca2 Hg3 157.7(2) . 4_556 ?
Hg3 Ca2 Hg5 132.69(19) . 4_556 ?
Hg3 Ca2 Hg5 61.20(6) 4_556 4_556 ?
Hg3 Ca2 Hg5 61.20(6) . . ?
Hg3 Ca2 Hg5 132.69(19) 4_556 . ?
Hg5 Ca2 Hg5 72.47(14) 4_556 . ?
Hg3 Ca2 Hg7 101.11(12) . . ?
Hg3 Ca2 Hg7 101.11(12) 4_556 . ?
Hg5 Ca2 Hg7 55.54(10) 4_556 . ?
Hg5 Ca2 Hg7 55.54(10) . . ?
Hg3 Ca2 Hg2 55.24(7) . . ?
Hg3 Ca2 Hg2 107.74(17) 4_556 . ?
Hg5 Ca2 Hg2 166.45(19) 4_556 . ?
Hg5 Ca2 Hg2 116.43(5) . . ?
Hg7 Ca2 Hg2 137.61(18) . . ?
Hg3 Ca2 Hg2 107.74(17) . 4_556 ?
Hg3 Ca2 Hg2 55.24(7) 4_556 4_556 ?
Hg5 Ca2 Hg2 116.43(5) 4_556 4_556 ?
Hg5 Ca2 Hg2 166.45(19) . 4_556 ?
Hg7 Ca2 Hg2 137.61(18) . 4_556 ?
Hg2 Ca2 Hg2 52.95(11) . 4_556 ?
Hg3 Ca2 Hg6 142.3(2) . 4_556 ?
Hg3 Ca2 Hg6 57.95(5) 4_556 4_556 ?
Hg5 Ca2 Hg6 56.84(8) 4_556 4_556 ?
Hg5 Ca2 Hg6 104.44(18) . 4_556 ?
Hg7 Ca2 Hg6 50.25(9) . 4_556 ?
Hg2 Ca2 Hg6 125.8(2) . 4_556 ?
Hg2 Ca2 Hg6 89.11(11) 4_556 4_556 ?
Hg3 Ca2 Hg6 57.95(5) . . ?
Hg3 Ca2 Hg6 142.3(2) 4_556 . ?
Hg5 Ca2 Hg6 104.44(18) 4_556 . ?
Hg5 Ca2 Hg6 56.84(8) . . ?
Hg7 Ca2 Hg6 50.25(9) . . ?
Hg2 Ca2 Hg6 89.11(11) . . ?
Hg2 Ca2 Hg6 125.8(2) 4_556 . ?
Hg6 Ca2 Hg6 84.70(16) 4_556 . ?
Hg3 Ca2 Hg1 116.73(18) . 4_556 ?
Hg3 Ca2 Hg1 66.37(8) 4_556 4_556 ?
Hg5 Ca2 Hg1 103.84(11) 4_556 4_556 ?
Hg5 Ca2 Hg1 138.7(2) . 4_556 ?
Hg7 Ca2 Hg1 87.77(16) . 4_556 ?
Hg2 Ca2 Hg1 76.50(15) . 4_556 ?
Hg2 Ca2 Hg1 51.69(9) 4_556 4_556 ?
Hg6 Ca2 Hg1 49.42(8) 4_556 4_556 ?
Hg6 Ca2 Hg1 86.19(16) . 4_556 ?
Hg3 Ca2 Hg1 66.37(8) . . ?
Hg3 Ca2 Hg1 116.73(18) 4_556 . ?
Hg5 Ca2 Hg1 138.7(2) 4_556 . ?
Hg5 Ca2 Hg1 103.84(11) . . ?
Hg7 Ca2 Hg1 87.77(16) . . ?
Hg2 Ca2 Hg1 51.69(9) . . ?
Hg2 Ca2 Hg1 76.50(15) 4_556 . ?
Hg6 Ca2 Hg1 86.19(16) 4_556 . ?
Hg6 Ca2 Hg1 49.42(8) . . ?
Hg1 Ca2 Hg1 51.38(11) 4_556 . ?
Hg3 Ca2 Hg2 61.12(8) . 2 ?
Hg3 Ca2 Hg2 111.76(18) 4_556 2 ?
Hg5 Ca2 Hg2 82.51(16) 4_556 2 ?
Hg5 Ca2 Hg2 49.85(9) . 2 ?
Hg7 Ca2 Hg2 101.86(17) . 2 ?
Hg2 Ca2 Hg2 95.60(14) . 2 ?
Hg2 Ca2 Hg2 119.0(2) 4_556 2 ?
Hg6 Ca2 Hg2 138.5(2) 4_556 2 ?
Hg6 Ca2 Hg2 99.39(9) . 2 ?
Hg1 Ca2 Hg2 170.3(2) 4_556 2 ?
Hg1 Ca2 Hg2 127.49(4) . 2 ?
Hg3 Ca2 Hg2 111.76(18) . 5_556 ?
Hg3 Ca2 Hg2 61.12(8) 4_556 5_556 ?
Hg5 Ca2 Hg2 49.85(9) 4_556 5_556 ?
Hg5 Ca2 Hg2 82.51(16) . 5_556 ?
Hg7 Ca2 Hg2 101.86(17) . 5_556 ?
Hg2 Ca2 Hg2 119.0(2) . 5_556 ?
Hg2 Ca2 Hg2 95.60(14) 4_556 5_556 ?
Hg6 Ca2 Hg2 99.39(9) 4_556 5_556 ?
Hg6 Ca2 Hg2 138.5(2) . 5_556 ?
Hg1 Ca2 Hg2 127.49(4) 4_556 5_556 ?
Hg1 Ca2 Hg2 170.3(2) . 5_556 ?
Hg2 Ca2 Hg2 51.58(11) 2 5_556 ?
Hg3 Ca2 Hg12 54.18(8) . . ?
Hg3 Ca2 Hg12 104.38(18) 4_556 . ?
Hg5 Ca2 Hg12 122.4(2) 4_556 . ?
Hg5 Ca2 Hg12 91.92(12) . . ?
Hg7 Ca2 Hg12 147.31(15) . . ?
Hg2 Ca2 Hg12 50.04(9) . . ?
Hg2 Ca2 Hg12 74.72(14) 4_556 . ?
Hg6 Ca2 Hg12 161.42(14) 4_556 . ?
Hg6 Ca2 Hg12 112.06(5) . . ?
Hg1 Ca2 Hg12 121.14(19) 4_556 . ?
Hg1 Ca2 Hg12 98.56(13) . . ?
Hg2 Ca2 Hg12 49.45(9) 2 . ?
Hg2 Ca2 Hg12 73.71(15) 5_556 . ?
Hg3 Ca2 Hg12 104.38(17) . 4_556 ?
Hg3 Ca2 Hg12 54.18(8) 4_556 4_556 ?
Hg5 Ca2 Hg12 91.92(12) 4_556 4_556 ?
Hg5 Ca2 Hg12 122.4(2) . 4_556 ?
Hg7 Ca2 Hg12 147.31(15) . 4_556 ?
Hg2 Ca2 Hg12 74.72(14) . 4_556 ?
Hg2 Ca2 Hg12 50.04(9) 4_556 4_556 ?
Hg6 Ca2 Hg12 112.06(5) 4_556 4_556 ?
Hg6 Ca2 Hg12 161.42(14) . 4_556 ?
Hg1 Ca2 Hg12 98.56(13) 4_556 4_556 ?
Hg1 Ca2 Hg12 121.14(19) . 4_556 ?
Hg2 Ca2 Hg12 73.71(15) 2 4_556 ?
Hg2 Ca2 Hg12 49.45(9) 5_556 4_556 ?
Hg12 Ca2 Hg12 50.27(11) . 4_556 ?
Hg6 Ca3 Hg6 98.60(18) . 4 ?
Hg6 Ca3 Hg4 158.29(15) . 4 ?
Hg6 Ca3 Hg4 102.62(4) 4 4 ?
Hg6 Ca3 Hg4 102.62(4) . . ?
Hg6 Ca3 Hg4 158.29(15) 4 . ?
Hg4 Ca3 Hg4 55.89(12) 4 . ?
Hg6 Ca3 Hg8 112.48(14) . . ?
Hg6 Ca3 Hg8 112.48(14) 4 . ?
Hg4 Ca3 Hg8 54.59(11) 4 . ?
Hg4 Ca3 Hg8 54.59(11) . . ?
Hg6 Ca3 Hg9 54.60(10) . . ?
Hg6 Ca3 Hg9 54.60(10) 4 . ?
Hg4 Ca3 Hg9 138.20(17) 4 . ?
Hg4 Ca3 Hg9 138.20(17) . . ?
Hg8 Ca3 Hg9 98.55(18) . . ?
Hg6 Ca3 Hg11 90.26(9) . . ?
Hg6 Ca3 Hg11 133.2(2) 4 . ?
Hg4 Ca3 Hg11 78.56(15) 4 . ?
Hg4 Ca3 Hg11 51.77(9) . . ?
Hg8 Ca3 Hg11 105.89(17) . . ?
Hg9 Ca3 Hg11 143.18(16) . . ?
Hg6 Ca3 Hg11 133.2(2) . 4 ?
Hg6 Ca3 Hg11 90.26(9) 4 4 ?
Hg4 Ca3 Hg11 51.77(9) 4 4 ?
Hg4 Ca3 Hg11 78.56(15) . 4 ?
Hg8 Ca3 Hg11 105.89(17) . 4 ?
Hg9 Ca3 Hg11 143.18(16) . 4 ?
Hg11 Ca3 Hg11 53.32(12) . 4 ?
Hg6 Ca3 Hg3 101.82(18) . 4 ?
Hg6 Ca3 Hg3 57.47(8) 4 4 ?
Hg4 Ca3 Hg3 85.97(13) 4 4 ?
Hg4 Ca3 Hg3 112.9(2) . 4 ?
Hg8 Ca3 Hg3 58.29(11) . 4 ?
Hg9 Ca3 Hg3 52.43(10) . 4 ?
Hg11 Ca3 Hg3 162.8(2) . 4 ?
Hg11 Ca3 Hg3 121.06(7) 4 4 ?
Hg6 Ca3 Hg3 57.47(8) . . ?
Hg6 Ca3 Hg3 101.82(18) 4 . ?
Hg4 Ca3 Hg3 112.9(2) 4 . ?
Hg4 Ca3 Hg3 85.97(13) . . ?
Hg8 Ca3 Hg3 58.29(11) . . ?
Hg9 Ca3 Hg3 52.43(10) . . ?
Hg11 Ca3 Hg3 121.06(7) . . ?
Hg11 Ca3 Hg3 162.8(2) 4 . ?
Hg3 Ca3 Hg3 58.65(12) 4 . ?
Hg6 Ca3 Hg4 55.30(8) . 3_665 ?
Hg6 Ca3 Hg4 97.69(18) 4 3_665 ?
Hg4 Ca3 Hg4 125.1(2) 4 3_665 ?
Hg4 Ca3 Hg4 98.10(13) . 3_665 ?
Hg8 Ca3 Hg4 149.38(11) . 3_665 ?
Hg9 Ca3 Hg4 94.61(17) . 3_665 ?
Hg11 Ca3 Hg4 51.47(9) . 3_665 ?
Hg11 Ca3 Hg4 78.06(15) 4 3_665 ?
Hg3 Ca3 Hg4 145.7(2) 4 3_665 ?
Hg3 Ca3 Hg4 111.83(10) . 3_665 ?
Hg6 Ca3 Hg4 97.69(18) . 6_665 ?
Hg6 Ca3 Hg4 55.30(8) 4 6_665 ?
Hg4 Ca3 Hg4 98.10(13) 4 6_665 ?
Hg4 Ca3 Hg4 125.1(2) . 6_665 ?
Hg8 Ca3 Hg4 149.38(11) . 6_665 ?
Hg9 Ca3 Hg4 94.61(17) . 6_665 ?
Hg11 Ca3 Hg4 78.06(15) . 6_665 ?
Hg11 Ca3 Hg4 51.47(9) 4 6_665 ?
Hg3 Ca3 Hg4 111.83(10) 4 6_665 ?
Hg3 Ca3 Hg4 145.7(2) . 6_665 ?
Hg4 Ca3 Hg4 55.24(11) 3_665 6_665 ?
Hg6 Ca3 Hg1 149.2(2) . 4 ?
Hg6 Ca3 Hg1 50.63(4) 4 4 ?
Hg4 Ca3 Hg1 52.39(6) 4 4 ?
Hg4 Ca3 Hg1 108.22(17) . 4 ?
Hg8 Ca3 Hg1 85.66(12) . 4 ?
Hg9 Ca3 Hg1 99.61(12) . 4 ?
Hg11 Ca3 Hg1 109.18(17) . 4 ?
Hg11 Ca3 Hg1 56.29(7) 4 4 ?
Hg3 Ca3 Hg1 65.64(7) 4 4 ?
Hg3 Ca3 Hg1 123.50(18) . 4 ?
Hg4 Ca3 Hg1 119.24(18) 3_665 4 ?
Hg4 Ca3 Hg1 64.88(7) 6_665 4 ?
Hg6 Ca3 Hg1 50.63(4) . . ?
Hg6 Ca3 Hg1 149.2(2) 4 . ?
Hg4 Ca3 Hg1 108.22(17) 4 . ?
Hg4 Ca3 Hg1 52.39(6) . . ?
Hg8 Ca3 Hg1 85.66(12) . . ?
Hg9 Ca3 Hg1 99.61(12) . . ?
Hg11 Ca3 Hg1 56.29(7) . . ?
Hg11 Ca3 Hg1 109.18(17) 4 . ?
Hg3 Ca3 Hg1 123.50(18) 4 . ?
Hg3 Ca3 Hg1 65.64(7) . . ?
Hg4 Ca3 Hg1 64.88(7) 3_665 . ?
Hg4 Ca3 Hg1 119.24(18) 6_665 . ?
Hg1 Ca3 Hg1 159.9(2) 4 . ?
Hg6 Ca3 Hg10 53.02(10) . 2_665 ?
Hg6 Ca3 Hg10 53.02(10) 4 2_665 ?
Hg4 Ca3 Hg10 147.35(13) 4 2_665 ?
Hg4 Ca3 Hg10 147.35(13) . 2_665 ?
Hg8 Ca3 Hg10 148.6(2) . 2_665 ?
Hg9 Ca3 Hg10 50.06(10) . 2_665 ?
Hg11 Ca3 Hg10 102.08(17) . 2_665 ?
Hg11 Ca3 Hg10 102.08(17) 4 2_665 ?
Hg3 Ca3 Hg10 94.96(16) 4 2_665 ?
Hg3 Ca3 Hg10 94.96(16) . 2_665 ?
Hg4 Ca3 Hg10 51.32(10) 3_665 2_665 ?
Hg4 Ca3 Hg10 51.32(10) 6_665 2_665 ?
Hg1 Ca3 Hg10 98.43(12) 4 2_665 ?
Hg1 Ca3 Hg10 98.43(12) . 2_665 ?
Hg5 Ca4 Hg5 111.39(11) 3_565 . ?
Hg5 Ca4 Hg5 111.39(11) 3_565 2_665 ?
Hg5 Ca4 Hg5 111.39(11) . 2_665 ?
Hg5 Ca4 Hg10 99.33(5) 3_565 . ?
Hg5 Ca4 Hg10 59.96(3) . . ?
Hg5 Ca4 Hg10 148.65(12) 2_665 . ?
Hg5 Ca4 Hg10 59.96(3) 3_565 3_565 ?
Hg5 Ca4 Hg10 148.65(12) . 3_565 ?
Hg5 Ca4 Hg10 99.33(5) 2_665 3_565 ?
Hg10 Ca4 Hg10 90.49(14) . 3_565 ?
Hg5 Ca4 Hg10 148.65(12) 3_565 2_665 ?
Hg5 Ca4 Hg10 99.33(5) . 2_665 ?
Hg5 Ca4 Hg10 59.96(3) 2_665 2_665 ?
Hg10 Ca4 Hg10 90.49(14) . 2_665 ?
Hg10 Ca4 Hg10 90.49(14) 3_565 2_665 ?
Hg5 Ca4 Hg7 63.98(9) 3_565 2_665 ?
Hg5 Ca4 Hg7 102.32(18) . 2_665 ?
Hg5 Ca4 Hg7 56.33(8) 2_665 2_665 ?
Hg10 Ca4 Hg7 150.98(14) . 2_665 ?
Hg10 Ca4 Hg7 99.71(5) 3_565 2_665 ?
Hg10 Ca4 Hg7 116.29(7) 2_665 2_665 ?
Hg5 Ca4 Hg7 56.33(8) 3_565 3_565 ?
Hg5 Ca4 Hg7 63.98(9) . 3_565 ?
Hg5 Ca4 Hg7 102.32(18) 2_665 3_565 ?
Hg10 Ca4 Hg7 99.71(5) . 3_565 ?
Hg10 Ca4 Hg7 116.29(7) 3_565 3_565 ?
Hg10 Ca4 Hg7 150.98(14) 2_665 3_565 ?
Hg7 Ca4 Hg7 51.43(10) 2_665 3_565 ?
Hg5 Ca4 Hg7 102.32(18) 3_565 . ?
Hg5 Ca4 Hg7 56.33(8) . . ?
Hg5 Ca4 Hg7 63.98(9) 2_665 . ?
Hg10 Ca4 Hg7 116.29(7) . . ?
Hg10 Ca4 Hg7 150.98(14) 3_565 . ?
Hg10 Ca4 Hg7 99.71(5) 2_665 . ?
Hg7 Ca4 Hg7 51.43(10) 2_665 . ?
Hg7 Ca4 Hg7 51.43(10) 3_565 . ?
Hg5 Ca4 Hg6 57.39(4) 3_565 3_565 ?
Hg5 Ca4 Hg6 59.43(4) . 3_565 ?
Hg5 Ca4 Hg6 151.9(2) 2_665 3_565 ?
Hg10 Ca4 Hg6 53.79(3) . 3_565 ?
Hg10 Ca4 Hg6 95.73(6) 3_565 3_565 ?
Hg10 Ca4 Hg6 143.66(14) 2_665 3_565 ?
Hg7 Ca4 Hg6 97.91(14) 2_665 3_565 ?
Hg7 Ca4 Hg6 49.65(6) 3_565 3_565 ?
Hg7 Ca4 Hg6 91.96(13) . 3_565 ?
Hg5 Ca4 Hg6 59.43(4) 3_565 2_665 ?
Hg5 Ca4 Hg6 151.9(2) . 2_665 ?
Hg5 Ca4 Hg6 57.39(4) 2_665 2_665 ?
Hg10 Ca4 Hg6 143.66(14) . 2_665 ?
Hg10 Ca4 Hg6 53.79(3) 3_565 2_665 ?
Hg10 Ca4 Hg6 95.73(6) 2_665 2_665 ?
Hg7 Ca4 Hg6 49.65(6) 2_665 2_665 ?
Hg7 Ca4 Hg6 91.96(13) 3_565 2_665 ?
Hg7 Ca4 Hg6 97.91(14) . 2_665 ?
Hg6 Ca4 Hg6 116.72(7) 3_565 2_665 ?
Hg5 Ca4 Hg6 151.9(2) 3_565 . ?
Hg5 Ca4 Hg6 57.39(4) . . ?
Hg5 Ca4 Hg6 59.43(4) 2_665 . ?
Hg10 Ca4 Hg6 95.73(6) . . ?
Hg10 Ca4 Hg6 143.66(14) 3_565 . ?
Hg10 Ca4 Hg6 53.79(3) 2_665 . ?
Hg7 Ca4 Hg6 91.96(13) 2_665 . ?
Hg7 Ca4 Hg6 97.91(14) 3_565 . ?
Hg7 Ca4 Hg6 49.65(6) . . ?
Hg6 Ca4 Hg6 116.72(7) 3_565 . ?
Hg6 Ca4 Hg6 116.72(7) 2_665 . ?
Hg5 Ca4 Hg9 56.45(3) 3_565 3_565 ?
Hg5 Ca4 Hg9 100.88(5) . 3_565 ?
Hg5 Ca4 Hg9 147.58(10) 2_665 3_565 ?
Hg10 Ca4 Hg9 50.35(7) . 3_565 ?
Hg10 Ca4 Hg9 48.25(7) 3_565 3_565 ?
Hg10 Ca4 Hg9 112.85(19) 2_665 3_565 ?
Hg7 Ca4 Hg9 120.38(7) 2_665 3_565 ?
Hg7 Ca4 Hg9 94.26(4) 3_565 3_565 ?
Hg7 Ca4 Hg9 143.55(12) . 3_565 ?
Hg6 Ca4 Hg9 52.02(3) 3_565 3_565 ?
Hg6 Ca4 Hg9 94.80(5) 2_665 3_565 ?
Hg6 Ca4 Hg9 145.57(13) . 3_565 ?
Hg5 Ca4 Hg9 100.88(5) 3_565 2_665 ?
Hg5 Ca4 Hg9 147.58(10) . 2_665 ?
Hg5 Ca4 Hg9 56.45(3) 2_665 2_665 ?
Hg10 Ca4 Hg9 112.85(19) . 2_665 ?
Hg10 Ca4 Hg9 50.35(7) 3_565 2_665 ?
Hg10 Ca4 Hg9 48.25(7) 2_665 2_665 ?
Hg7 Ca4 Hg9 94.26(4) 2_665 2_665 ?
Hg7 Ca4 Hg9 143.55(12) 3_565 2_665 ?
Hg7 Ca4 Hg9 120.38(7) . 2_665 ?
Hg6 Ca4 Hg9 145.57(13) 3_565 2_665 ?
Hg6 Ca4 Hg9 52.02(3) 2_665 2_665 ?
Hg6 Ca4 Hg9 94.80(5) . 2_665 ?
Hg9 Ca4 Hg9 94.22(13) 3_565 2_665 ?
Hg5 Ca4 Hg9 147.58(10) 3_565 . ?
Hg5 Ca4 Hg9 56.45(3) . . ?
Hg5 Ca4 Hg9 100.88(5) 2_665 . ?
Hg10 Ca4 Hg9 48.25(7) . . ?
Hg10 Ca4 Hg9 112.85(19) 3_565 . ?
Hg10 Ca4 Hg9 50.35(7) 2_665 . ?
Hg7 Ca4 Hg9 143.55(12) 2_665 . ?
Hg7 Ca4 Hg9 120.38(7) 3_565 . ?
Hg7 Ca4 Hg9 94.26(4) . . ?
Hg6 Ca4 Hg9 94.80(5) 3_565 . ?
Hg6 Ca4 Hg9 145.57(13) 2_665 . ?
Hg6 Ca4 Hg9 52.02(3) . . ?
Hg9 Ca4 Hg9 94.22(13) 3_565 . ?
Hg9 Ca4 Hg9 94.22(13) 2_665 . ?
Hg5 Ca4 HgX 107.48(12) 3_565 4 ?
Hg5 Ca4 HgX 107.48(12) . 4 ?
Hg5 Ca4 HgX 107.48(12) 2_665 4 ?
Hg10 Ca4 HgX 55.09(10) . 4 ?
Hg10 Ca4 HgX 55.09(10) 3_565 4 ?
Hg10 Ca4 HgX 55.09(10) 2_665 4 ?
Hg7 Ca4 HgX 149.93(6) 2_665 4 ?
Hg7 Ca4 HgX 149.93(6) 3_565 4 ?
Hg7 Ca4 HgX 149.93(6) . 4 ?
Hg6 Ca4 HgX 100.56(11) 3_565 4 ?
Hg6 Ca4 HgX 100.56(11) 2_665 4 ?
Hg6 Ca4 HgX 100.56(11) . 4 ?
Hg9 Ca4 HgX 57.78(10) 3_565 4 ?
Hg9 Ca4 HgX 57.78(10) 2_665 4 ?
Hg9 Ca4 HgX 57.78(10) . 4 ?
Hg5 Ca4 Ca4 107.48(12) 3_565 4 ?
Hg5 Ca4 Ca4 107.48(12) . 4 ?
Hg5 Ca4 Ca4 107.48(12) 2_665 4 ?
Hg10 Ca4 Ca4 55.09(10) . 4 ?
Hg10 Ca4 Ca4 55.09(10) 3_565 4 ?
Hg10 Ca4 Ca4 55.09(10) 2_665 4 ?
Hg7 Ca4 Ca4 149.93(6) 2_665 4 ?
Hg7 Ca4 Ca4 149.93(6) 3_565 4 ?
Hg7 Ca4 Ca4 149.93(6) . 4 ?
Hg6 Ca4 Ca4 100.56(11) 3_565 4 ?
Hg6 Ca4 Ca4 100.56(11) 2_665 4 ?
Hg6 Ca4 Ca4 100.56(11) . 4 ?
Hg9 Ca4 Ca4 57.78(10) 3_565 4 ?
Hg9 Ca4 Ca4 57.78(10) 2_665 4 ?
Hg9 Ca4 Ca4 57.78(10) . 4 ?
HgX Ca4 Ca4 0.0 4 4 ?
Hg6 Hg1 Hg4 126.26(4) . . ?
Hg6 Hg1 Hg2 109.11(4) . . ?
Hg4 Hg1 Hg2 65.41(3) . . ?
Hg6 Hg1 Hg1 106.29(3) . 4_556 ?
Hg4 Hg1 Hg1 126.43(3) . 4_556 ?
Hg2 Hg1 Hg1 90.15(3) . 4_556 ?
Hg6 Hg1 Hg13 123.34(4) . . ?
Hg4 Hg1 Hg13 94.20(3) . . ?
Hg2 Hg1 Hg13 124.42(4) . . ?
Hg1 Hg1 Hg13 60.257(18) 4_556 . ?
Hg6 Hg1 Hg11 103.21(4) . . ?
Hg4 Hg1 Hg11 56.76(3) . . ?
Hg2 Hg1 Hg11 122.15(4) . . ?
Hg1 Hg1 Hg11 124.76(3) 4_556 . ?
Hg13 Hg1 Hg11 64.50(3) . . ?
Hg6 Hg1 Ca1 62.71(10) . 3_665 ?
Hg4 Hg1 Ca1 147.81(12) . 3_665 ?
Hg2 Hg1 Ca1 145.69(10) . 3_665 ?
Hg1 Hg1 Ca1 63.49(6) 4_556 3_665 ?
Hg13 Hg1 Ca1 62.77(12) . 3_665 ?
Hg11 Hg1 Ca1 91.78(10) . 3_665 ?
Hg6 Hg1 Ca3 63.76(12) . . ?
Hg4 Hg1 Ca3 63.13(12) . . ?
Hg2 Hg1 Ca3 91.93(12) . . ?
Hg1 Hg1 Ca3 169.94(12) 4_556 . ?
Hg13 Hg1 Ca3 125.51(12) . . ?
Hg11 Hg1 Ca3 61.71(12) . . ?
Ca1 Hg1 Ca3 110.51(14) 3_665 . ?
Hg6 Hg1 Ca1 166.20(11) . . ?
Hg4 Hg1 Ca1 62.39(6) . . ?
Hg2 Hg1 Ca1 62.87(12) . . ?
Hg1 Hg1 Ca1 64.04(5) 4_556 . ?
Hg13 Hg1 Ca1 61.94(12) . . ?
Hg11 Hg1 Ca1 90.56(10) . . ?
Ca1 Hg1 Ca1 116.77(17) 3_665 . ?
Ca3 Hg1 Ca1 125.44(13) . . ?
Hg6 Hg1 Ca2 64.65(10) . . ?
Hg4 Hg1 Ca2 127.06(11) . . ?
Hg2 Hg1 Ca2 62.81(11) . . ?
Hg1 Hg1 Ca2 64.31(5) 4_556 . ?
Hg13 Hg1 Ca2 123.75(6) . . ?
Hg11 Hg1 Ca2 167.52(9) . . ?
Ca1 Hg1 Ca2 85.13(15) 3_665 . ?
Ca3 Hg1 Ca2 108.11(13) . . ?
Ca1 Hg1 Ca2 101.63(14) . . ?
Hg6 Hg1 Hg4 55.83(3) . 3_665 ?
Hg4 Hg1 Hg4 100.20(4) . 3_665 ?
Hg2 Hg1 Hg4 149.10(4) . 3_665 ?
Hg1 Hg1 Hg4 119.09(2) 4_556 3_665 ?
Hg13 Hg1 Hg4 82.04(3) . 3_665 ?
Hg11 Hg1 Hg4 50.47(2) . 3_665 ?
Ca1 Hg1 Hg4 56.84(6) 3_665 3_665 ?
Ca3 Hg1 Hg4 57.53(12) . 3_665 ?
Ca1 Hg1 Hg4 136.77(12) . 3_665 ?
Ca2 Hg1 Hg4 118.76(11) . 3_665 ?
Hg6 Hg1 Hg3 57.63(3) . . ?
Hg4 Hg1 Hg3 86.73(3) . . ?
Hg2 Hg1 Hg3 53.80(3) . . ?
Hg1 Hg1 Hg3 117.23(2) 4_556 . ?
Hg13 Hg1 Hg3 177.34(4) . . ?
Hg11 Hg1 Hg3 118.00(4) . . ?
Ca1 Hg1 Hg3 117.35(12) 3_665 . ?
Ca3 Hg1 Hg3 57.11(12) . . ?
Ca1 Hg1 Hg3 116.50(12) . . ?
Ca2 Hg1 Hg3 53.97(6) . . ?
Hg4 Hg1 Hg3 100.27(3) 3_665 . ?
Hg5 Hg2 Hg12 117.03(4) 3 . ?
Hg5 Hg2 Hg1 114.78(4) 3 . ?
Hg12 Hg2 Hg1 127.47(4) . . ?
Hg5 Hg2 Hg2 99.39(3) 3 4_556 ?
Hg12 Hg2 Hg2 89.89(4) . 4_556 ?
Hg1 Hg2 Hg2 89.85(3) . 4_556 ?
Hg5 Hg2 Hg3 137.16(5) 3 . ?
Hg12 Hg2 Hg3 62.08(4) . . ?
Hg1 Hg2 Hg3 74.64(4) . . ?
Hg2 Hg2 Hg3 122.98(3) 4_556 . ?
Hg5 Hg2 Hg4 64.46(3) 3 . ?
Hg12 Hg2 Hg4 146.87(6) . . ?
Hg1 Hg2 Hg4 57.20(3) . . ?
Hg2 Hg2 Hg4 123.13(3) 4_556 . ?
Hg3 Hg2 Hg4 93.72(4) . . ?
Hg5 Hg2 Hg8 76.02(4) 3 . ?
Hg12 Hg2 Hg8 91.39(5) . . ?
Hg1 Hg2 Hg8 92.95(4) . . ?
Hg2 Hg2 Hg8 175.32(3) 4_556 . ?
Hg3 Hg2 Hg8 61.49(4) . . ?
Hg4 Hg2 Hg8 55.95(4) . . ?
Hg5 Hg2 Ca1 62.94(11) 3 . ?
Hg12 Hg2 Ca1 151.78(8) . . ?
Hg1 Hg2 Ca1 65.02(12) . . ?
Hg2 Hg2 Ca1 63.38(6) 4_556 . ?
Hg3 Hg2 Ca1 139.38(12) . . ?
Hg4 Hg2 Ca1 60.89(7) . . ?
Hg8 Hg2 Ca1 114.56(7) . . ?
Hg5 Hg2 Ca2 162.77(7) 3 . ?
Hg12 Hg2 Ca2 67.71(12) . . ?
Hg1 Hg2 Ca2 65.50(12) . . ?
Hg2 Hg2 Ca2 63.53(5) 4_556 . ?
Hg3 Hg2 Ca2 60.06(6) . . ?
Hg4 Hg2 Ca2 121.67(12) . . ?
Hg8 Hg2 Ca2 121.10(7) . . ?
Ca1 Hg2 Ca2 104.61(14) . . ?
Hg5 Hg2 Hg3 63.78(3) 3 3 ?
Hg12 Hg2 Hg3 57.84(3) . 3 ?
Hg1 Hg2 Hg3 150.82(5) . 3 ?
Hg2 Hg2 Hg3 119.33(3) 4_556 3 ?
Hg3 Hg2 Hg3 87.87(4) . 3 ?
Hg4 Hg2 Hg3 102.01(4) . 3 ?
Hg8 Hg2 Hg3 57.96(4) . 3 ?
Ca1 Hg2 Hg3 126.11(12) . 3 ?
Ca2 Hg2 Hg3 125.18(12) . 3 ?
Hg5 Hg2 Ca2 62.87(11) 3 3 ?
Hg12 Hg2 Ca2 66.52(11) . 3 ?
Hg1 Hg2 Ca2 151.87(8) . 3 ?
Hg2 Hg2 Ca2 64.21(6) 4_556 3 ?
Hg3 Hg2 Ca2 127.74(11) . 3 ?
Hg4 Hg2 Ca2 127.24(11) . 3 ?
Hg8 Hg2 Ca2 112.27(7) . 3 ?
Ca1 Hg2 Ca2 92.18(15) . 3 ?
Ca2 Hg2 Ca2 108.12(19) . 3 ?
Hg3 Hg2 Ca2 56.21(6) 3 3 ?
Hg9 Hg3 Hg2 151.43(5) . . ?
Hg9 Hg3 Hg14 106.29(4) . . ?
Hg2 Hg3 Hg14 92.11(3) . . ?
Hg9 Hg3 Hg12 151.28(5) . . ?
Hg2 Hg3 Hg12 56.66(3) . . ?
Hg14 Hg3 Hg12 65.31(4) . . ?
Hg9 Hg3 Hg6 59.24(3) . . ?
Hg2 Hg3 Hg6 98.41(4) . . ?
Hg14 Hg3 Hg6 163.18(4) . . ?
Hg12 Hg3 Hg6 131.51(5) . . ?
Hg9 Hg3 Ca2 112.85(12) . . ?
Hg2 Hg3 Ca2 64.69(12) . . ?
Hg14 Hg3 Ca2 132.89(13) . . ?
Hg12 Hg3 Ca2 67.75(13) . . ?
Hg6 Hg3 Ca2 63.86(13) . . ?
Hg9 Hg3 Hg8 64.66(4) . 2 ?
Hg2 Hg3 Hg8 142.89(5) . 2 ?
Hg14 Hg3 Hg8 56.48(3) . 2 ?
Hg12 Hg3 Hg8 89.73(4) . 2 ?
Hg6 Hg3 Hg8 117.06(5) . 2 ?
Ca2 Hg3 Hg8 120.33(13) . 2 ?
Hg9 Hg3 Hg8 108.99(4) . . ?
Hg2 Hg3 Hg8 63.28(3) . . ?
Hg14 Hg3 Hg8 56.35(3) . . ?
Hg12 Hg3 Hg8 89.49(4) . . ?
Hg6 Hg3 Hg8 117.47(5) . . ?
Ca2 Hg3 Hg8 127.45(13) . . ?
Hg8 Hg3 Hg8 105.44(5) 2 . ?
Hg9 Hg3 Hg3 56.31(2) . 4 ?
Hg2 Hg3 Hg3 122.98(3) . 4 ?
Hg14 Hg3 Hg3 57.508(18) . 4 ?
Hg12 Hg3 Hg3 122.82(4) . 4 ?
Hg6 Hg3 Hg3 105.68(2) . 4 ?
Ca2 Hg3 Hg3 168.84(12) . 4 ?
Hg8 Hg3 Hg3 59.58(2) 2 4 ?
Hg8 Hg3 Hg3 59.71(2) . 4 ?
Hg9 Hg3 Hg5 60.65(3) . . ?
Hg2 Hg3 Hg5 125.57(4) . . ?
Hg14 Hg3 Hg5 124.31(4) . . ?
Hg12 Hg3 Hg5 100.07(4) . . ?
Hg6 Hg3 Hg5 58.54(3) . . ?
Ca2 Hg3 Hg5 60.90(12) . . ?
Hg8 Hg3 Hg5 70.89(4) 2 . ?
Hg8 Hg3 Hg5 169.64(4) . . ?
Hg3 Hg3 Hg5 111.05(3) 4 . ?
Hg9 Hg3 Ca3 63.71(11) . . ?
Hg2 Hg3 Ca3 90.47(10) . . ?
Hg14 Hg3 Ca3 106.54(9) . . ?
Hg12 Hg3 Ca3 144.21(12) . . ?
Hg6 Hg3 Ca3 60.55(10) . . ?
Ca2 Hg3 Ca3 113.60(14) . . ?
Hg8 Hg3 Ca3 115.51(8) 2 . ?
Hg8 Hg3 Ca3 60.55(12) . . ?
Hg3 Hg3 Ca3 60.68(6) 4 . ?
Hg5 Hg3 Ca3 111.68(12) . . ?
Hg9 Hg3 Hg2 100.29(4) . 2 ?
Hg2 Hg3 Hg2 102.72(5) . 2 ?
Hg14 Hg3 Hg2 85.87(3) . 2 ?
Hg12 Hg3 Hg2 53.17(3) . 2 ?
Hg6 Hg3 Hg2 104.40(4) . 2 ?
Ca2 Hg3 Hg2 62.67(13) . 2 ?
Hg8 Hg3 Hg2 59.90(3) 2 2 ?
Hg8 Hg3 Hg2 136.96(4) . 2 ?
Hg3 Hg3 Hg2 119.33(3) 4 2 ?
Hg5 Hg3 Hg2 50.20(3) . 2 ?
Ca3 Hg3 Hg2 161.69(12) . 2 ?
Hg9 Hg3 Hg1 101.38(4) . . ?
Hg2 Hg3 Hg1 51.56(3) . . ?
Hg14 Hg3 Hg1 135.76(4) . . ?
Hg12 Hg3 Hg1 102.76(4) . . ?
Hg6 Hg3 Hg1 48.75(3) . . ?
Ca2 Hg3 Hg1 59.66(13) . . ?
Hg8 Hg3 Hg1 165.46(5) 2 . ?
Hg8 Hg3 Hg1 82.38(4) . . ?
Hg3 Hg3 Hg1 117.23(2) 4 . ?
Hg5 Hg3 Hg1 99.23(4) . . ?
Ca3 Hg3 Hg1 57.25(6) . . ?
Hg2 Hg3 Hg1 122.33(4) 2 . ?
Hg11 Hg4 Hg1 65.36(4) . . ?
Hg11 Hg4 Hg10 129.76(5) . 3 ?
Hg1 Hg4 Hg10 164.71(5) . 3 ?
Hg11 Hg4 Hg8 126.86(5) . . ?
Hg1 Hg4 Hg8 98.61(4) . . ?
Hg10 Hg4 Hg8 70.88(4) 3 . ?
Hg11 Hg4 Hg6 103.54(4) . 2_655 ?
Hg1 Hg4 Hg6 122.99(4) . 2_655 ?
Hg10 Hg4 Hg6 60.21(3) 3 2_655 ?
Hg8 Hg4 Hg6 125.35(5) . 2_655 ?
Hg11 Hg4 Hg4 88.96(4) . 4 ?
Hg1 Hg4 Hg4 126.43(3) . 4 ?
Hg10 Hg4 Hg4 58.43(2) 3 4 ?
Hg8 Hg4 Hg4 59.34(2) . 4 ?
Hg6 Hg4 Hg4 107.92(2) 2_655 4 ?
Hg11 Hg4 Hg2 122.73(4) . . ?
Hg1 Hg4 Hg2 57.39(3) . . ?
Hg10 Hg4 Hg2 107.40(4) 3 . ?
Hg8 Hg4 Hg2 64.02(3) . . ?
Hg6 Hg4 Hg2 107.99(4) 2_655 . ?
Hg4 Hg4 Hg2 123.13(3) 4 . ?
Hg11 Hg4 Hg5 156.17(5) . 3 ?
Hg1 Hg4 Hg5 104.38(4) . 3 ?
Hg10 Hg4 Hg5 62.67(3) 3 3 ?
Hg8 Hg4 Hg5 74.55(4) . 3 ?
Hg6 Hg4 Hg5 62.73(3) 2_655 3 ?
Hg4 Hg4 Hg5 113.32(3) 4 3 ?
Hg2 Hg4 Hg5 52.58(3) . 3 ?
Hg11 Hg4 Ca1 96.94(13) . . ?
Hg1 Hg4 Ca1 65.42(12) . . ?
Hg10 Hg4 Ca1 110.33(12) 3 . ?
Hg8 Hg4 Ca1 122.98(13) . . ?
Hg6 Hg4 Ca1 60.73(12) 2_655 . ?
Hg4 Hg4 Ca1 168.14(12) 4 . ?
Hg2 Hg4 Ca1 61.68(13) . . ?
Hg5 Hg4 Ca1 59.62(12) 3 . ?
Hg11 Hg4 Ca3 64.64(12) . . ?
Hg1 Hg4 Ca3 64.48(6) . . ?
Hg10 Hg4 Ca3 117.13(8) 3 . ?
Hg8 Hg4 Ca3 62.92(12) . . ?
Hg6 Hg4 Ca3 163.34(11) 2_655 . ?
Hg4 Hg4 Ca3 62.05(6) 4 . ?
Hg2 Hg4 Ca3 88.60(10) . . ?
Hg5 Hg4 Ca3 132.46(12) 3 . ?
Ca1 Hg4 Ca3 129.80(14) . . ?
Hg11 Hg4 Ca3 64.15(12) . 2_655 ?
Hg1 Hg4 Ca3 128.40(11) . 2_655 ?
Hg10 Hg4 Ca3 66.84(11) 3 2_655 ?
Hg8 Hg4 Ca3 119.69(7) . 2_655 ?
Hg6 Hg4 Ca3 61.55(10) 2_655 2_655 ?
Hg4 Hg4 Ca3 62.38(6) 4 2_655 ?
Hg2 Hg4 Ca3 169.43(11) . 2_655 ?
Hg5 Hg4 Ca3 117.60(12) 3 2_655 ?
Ca1 Hg4 Ca3 111.09(14) . 2_655 ?
Ca3 Hg4 Ca3 101.91(19) . 2_655 ?
Hg11 Hg4 Hg1 56.95(3) . 2_655 ?
Hg1 Hg4 Hg1 86.25(4) . 2_655 ?
Hg10 Hg4 Hg1 103.98(4) 3 2_655 ?
Hg8 Hg4 Hg1 174.79(5) . 2_655 ?
Hg6 Hg4 Hg1 49.69(3) 2_655 2_655 ?
Hg4 Hg4 Hg1 119.09(2) 4 2_655 ?
Hg2 Hg4 Hg1 117.79(4) . 2_655 ?
Hg5 Hg4 Hg1 102.49(3) 3 2_655 ?
Ca1 Hg4 Hg1 57.40(13) . 2_655 ?
Ca3 Hg4 Hg1 121.35(12) . 2_655 ?
Ca3 Hg4 Hg1 57.59(6) 2_655 2_655 ?
Hg2 Hg5 Hg7 124.40(5) 2 . ?
Hg2 Hg5 Hg9 107.80(5) 2 . ?
Hg7 Hg5 Hg9 106.87(4) . . ?
Hg2 Hg5 Ca4 170.85(11) 2 . ?
Hg7 Hg5 Ca4 64.75(11) . . ?
Hg9 Hg5 Ca4 67.02(11) . . ?
Hg2 Hg5 Hg6 119.04(4) 2 . ?
Hg7 Hg5 Hg6 54.05(3) . . ?
Hg9 Hg5 Hg6 57.20(3) . . ?
Ca4 Hg5 Hg6 65.26(3) . . ?
Hg2 Hg5 Hg4 62.96(3) 2 2 ?
Hg7 Hg5 Hg4 152.96(5) . 2 ?
Hg9 Hg5 Hg4 93.14(4) . 2 ?
Ca4 Hg5 Hg4 109.05(7) . 2 ?
Hg6 Hg5 Hg4 150.13(5) . 2 ?
Hg2 Hg5 Hg10 109.45(5) 2 . ?
Hg7 Hg5 Hg10 126.14(5) . . ?
Hg9 Hg5 Hg10 51.47(4) . . ?
Ca4 Hg5 Hg10 61.40(11) . . ?
Hg6 Hg5 Hg10 101.76(4) . . ?
Hg4 Hg5 Hg10 54.73(3) 2 . ?
Hg2 Hg5 Ca1 65.88(13) 2 2 ?
Hg7 Hg5 Ca1 96.32(10) . 2 ?
Hg9 Hg5 Ca1 154.17(9) . 2 ?
Ca4 Hg5 Ca1 115.22(14) . 2 ?
Hg6 Hg5 Ca1 148.49(9) . 2 ?
Hg4 Hg5 Ca1 61.35(8) 2 2 ?
Hg10 Hg5 Ca1 105.36(9) . 2 ?
Hg2 Hg5 Hg6 111.59(4) 2 3_565 ?
Hg7 Hg5 Hg6 99.93(4) . 3_565 ?
Hg9 Hg5 Hg6 104.49(4) . 3_565 ?
Ca4 Hg5 Hg6 64.08(2) . 3_565 ?
Hg6 Hg5 Hg6 129.22(4) . 3_565 ?
Hg4 Hg5 Hg6 56.58(3) 2 3_565 ?
Hg10 Hg5 Hg6 55.58(3) . 3_565 ?
Ca1 Hg5 Hg6 59.35(11) 2 3_565 ?
Hg2 Hg5 Ca2 67.28(13) 2 . ?
Hg7 Hg5 Ca2 62.72(12) . . ?
Hg9 Hg5 Ca2 104.64(9) . . ?
Ca4 Hg5 Ca2 120.80(14) . . ?
Hg6 Hg5 Ca2 62.85(12) . . ?
Hg4 Hg5 Ca2 130.14(13) 2 . ?
Hg10 Hg5 Ca2 154.95(8) . . ?
Ca1 Hg5 Ca2 95.91(14) 2 . ?
Hg6 Hg5 Ca2 149.47(8) 3_565 . ?
Hg2 Hg5 Hg3 66.03(3) 2 . ?
Hg7 Hg5 Hg3 103.97(4) . . ?
Hg9 Hg5 Hg3 54.07(4) . . ?
Ca4 Hg5 Hg3 113.54(7) . . ?
Hg6 Hg5 Hg3 58.87(3) . . ?
Hg4 Hg5 Hg3 102.48(4) 2 . ?
Hg10 Hg5 Hg3 97.53(4) . . ?
Ca1 Hg5 Hg3 131.24(13) 2 . ?
Hg6 Hg5 Hg3 151.73(4) 3_565 . ?
Ca2 Hg5 Hg3 57.91(7) . . ?
Hg2 Hg5 Hg7 123.77(4) 2 3_565 ?
Hg7 Hg5 Hg7 52.39(5) . 3_565 ?
Hg9 Hg5 Hg7 127.46(5) . 3_565 ?
Ca4 Hg5 Hg7 60.51(10) . 3_565 ?
Hg6 Hg5 Hg7 100.64(4) . 3_565 ?
Hg4 Hg5 Hg7 100.98(4) 2 3_565 ?
Hg10 Hg5 Hg7 98.38(4) . 3_565 ?
Ca1 Hg5 Hg7 59.94(12) 2 3_565 ?
Hg6 Hg5 Hg7 49.87(3) 3_565 3_565 ?
Ca2 Hg5 Hg7 103.73(9) . 3_565 ?
Hg3 Hg5 Hg7 156.35(4) . 3_565 ?
Hg2 Hg5 Hg8 57.52(3) 2 2 ?
Hg7 Hg5 Hg8 156.44(5) . 2 ?
Hg9 Hg5 Hg8 55.95(4) . 2 ?
Ca4 Hg5 Hg8 114.34(12) . 2 ?
Hg6 Hg5 Hg8 103.19(4) . 2 ?
Hg4 Hg5 Hg8 50.56(3) 2 2 ?
Hg10 Hg5 Hg8 58.81(4) . 2 ?
Ca1 Hg5 Hg8 104.41(10) 2 2 ?
Hg6 Hg5 Hg8 100.21(4) 3_565 2 ?
Ca2 Hg5 Hg8 103.49(10) . 2 ?
Hg3 Hg5 Hg8 53.60(3) . 2 ?
Hg7 Hg5 Hg8 149.82(4) 3_565 2 ?
Hg2 Hg5 Hg5 80.61(3) 2 4_556 ?
Hg7 Hg5 Hg5 50.84(3) . 4_556 ?
Hg9 Hg5 Hg5 152.81(3) . 4_556 ?
Ca4 Hg5 Hg5 107.48(12) . 4_556 ?
Hg6 Hg5 Hg5 95.89(3) . 4_556 ?
Hg4 Hg5 Hg5 113.32(3) 2 4_556 ?
Hg10 Hg5 Hg5 151.25(3) . 4_556 ?
Ca1 Hg5 Hg5 52.98(8) 2 4_556 ?
Hg6 Hg5 Hg5 95.70(2) 3_565 4_556 ?
Ca2 Hg5 Hg5 53.76(7) . 4_556 ?
Hg3 Hg5 Hg5 111.05(3) . 4_556 ?
Hg7 Hg5 Hg5 55.75(2) 3_565 4_556 ?
Hg8 Hg5 Hg5 138.12(2) 2 4_556 ?
Hg1 Hg6 Hg7 110.53(4) . . ?
Hg1 Hg6 Hg10 123.54(4) . 2_665 ?
Hg7 Hg6 Hg10 118.81(4) . 2_665 ?
Hg1 Hg6 Hg9 120.38(5) . . ?
Hg7 Hg6 Hg9 117.27(4) . . ?
Hg10 Hg6 Hg9 56.83(4) 2_665 . ?
Hg1 Hg6 Hg4 74.48(4) . 3_665 ?
Hg7 Hg6 Hg4 120.87(5) . 3_665 ?
Hg10 Hg6 Hg4 57.93(4) 2_665 3_665 ?
Hg9 Hg6 Hg4 106.60(4) . 3_665 ?
Hg1 Hg6 Hg5 122.71(4) . . ?
Hg7 Hg6 Hg5 61.35(4) . . ?
Hg10 Hg6 Hg5 104.54(4) 2_665 . ?
Hg9 Hg6 Hg5 61.33(3) . . ?
Hg4 Hg6 Hg5 161.94(4) 3_665 . ?
Hg1 Hg6 Hg3 73.62(4) . . ?
Hg7 Hg6 Hg3 113.08(5) . . ?
Hg10 Hg6 Hg3 107.94(4) 2_665 . ?
Hg9 Hg6 Hg3 56.44(4) . . ?
Hg4 Hg6 Hg3 123.93(4) 3_665 . ?
Hg5 Hg6 Hg3 62.59(3) . . ?
Hg1 Hg6 Ca1 65.87(13) . 3_665 ?
Hg7 Hg6 Ca1 66.67(11) . 3_665 ?
Hg10 Hg6 Ca1 110.26(11) 2_665 3_665 ?
Hg9 Hg6 Ca1 167.07(11) . 3_665 ?
Hg4 Hg6 Ca1 62.90(9) 3_665 3_665 ?
Hg5 Hg6 Ca1 126.62(10) . 3_665 ?
Hg3 Hg6 Ca1 135.00(13) . 3_665 ?
Hg1 Hg6 Hg5 120.30(4) . 2_665 ?
Hg7 Hg6 Hg5 68.41(4) . 2_665 ?
Hg10 Hg6 Hg5 61.21(4) 2_665 2_665 ?
Hg9 Hg6 Hg5 109.26(4) . 2_665 ?
Hg4 Hg6 Hg5 60.69(3) 3_665 2_665 ?
Hg5 Hg6 Hg5 108.70(4) . 2_665 ?
Hg3 Hg6 Hg5 165.22(4) . 2_665 ?
Ca1 Hg6 Hg5 59.67(12) 3_665 2_665 ?
Hg1 Hg6 Ca3 65.62(9) . . ?
Hg7 Hg6 Ca3 174.13(12) . . ?
Hg10 Hg6 Ca3 66.73(10) 2_665 . ?
Hg9 Hg6 Ca3 63.39(10) . . ?
Hg4 Hg6 Ca3 63.15(12) 3_665 . ?
Hg5 Hg6 Ca3 116.38(12) . . ?
Hg3 Hg6 Ca3 61.99(12) . . ?
Ca1 Hg6 Ca3 114.08(15) 3_665 . ?
Hg5 Hg6 Ca3 117.21(12) 2_665 . ?
Hg1 Hg6 Ca2 65.93(12) . . ?
Hg7 Hg6 Ca2 63.97(10) . . ?
Hg10 Hg6 Ca2 162.33(10) 2_665 . ?
Hg9 Hg6 Ca2 105.78(10) . . ?
Hg4 Hg6 Ca2 137.71(12) 3_665 . ?
Hg5 Hg6 Ca2 60.31(12) . . ?
Hg3 Hg6 Ca2 58.19(8) . . ?
Ca1 Hg6 Ca2 87.06(14) 3_665 . ?
Hg5 Hg6 Ca2 129.81(9) 2_665 . ?
Ca3 Hg6 Ca2 110.16(15) . . ?
Hg1 Hg6 Ca4 174.02(11) . . ?
Hg7 Hg6 Ca4 63.87(11) . . ?
Hg10 Hg6 Ca4 60.39(10) 2_665 . ?
Hg9 Hg6 Ca4 65.34(10) . . ?
Hg4 Hg6 Ca4 106.21(6) 3_665 . ?
Hg5 Hg6 Ca4 57.35(3) . . ?
Hg3 Hg6 Ca4 110.11(5) . . ?
Ca1 Hg6 Ca4 108.94(15) 3_665 . ?
Hg5 Hg6 Ca4 56.49(4) 2_665 . ?
Ca3 Hg6 Ca4 120.14(15) . . ?
Ca2 Hg6 Ca4 111.66(14) . . ?
Hg6 Hg7 Hg6 106.08(6) . 4_556 ?
Hg6 Hg7 Hg7 115.72(5) . 2_665 ?
Hg6 Hg7 Hg7 115.72(5) 4_556 2_665 ?
Hg6 Hg7 Hg7 125.27(4) . 3_565 ?
Hg6 Hg7 Hg7 125.27(4) 4_556 3_565 ?
Hg7 Hg7 Hg7 60.0 2_665 3_565 ?
Hg6 Hg7 Hg5 64.60(3) . . ?
Hg6 Hg7 Hg5 125.47(5) 4_556 . ?
Hg7 Hg7 Hg5 116.02(4) 2_665 . ?
Hg7 Hg7 Hg5 70.47(6) 3_565 . ?
Hg6 Hg7 Hg5 125.47(5) . 4_556 ?
Hg6 Hg7 Hg5 64.60(3) 4_556 4_556 ?
Hg7 Hg7 Hg5 116.02(4) 2_665 4_556 ?
Hg7 Hg7 Hg5 70.47(6) 3_565 4_556 ?
Hg5 Hg7 Hg5 78.32(6) . 4_556 ?
Hg6 Hg7 Ca2 65.78(6) . . ?
Hg6 Hg7 Ca2 65.78(6) 4_556 . ?
Hg7 Hg7 Ca2 176.82(15) 2_665 . ?
Hg7 Hg7 Ca2 116.82(15) 3_565 . ?
Hg5 Hg7 Ca2 61.74(9) . . ?
Hg5 Hg7 Ca2 61.74(9) 4_556 . ?
Hg6 Hg7 Ca1 62.09(6) . 3_665 ?
Hg6 Hg7 Ca1 62.09(6) 4_556 3_665 ?
Hg7 Hg7 Ca1 97.33(14) 2_665 3_665 ?
Hg7 Hg7 Ca1 157.33(14) 3_565 3_665 ?
Hg5 Hg7 Ca1 125.33(9) . 3_665 ?
Hg5 Hg7 Ca1 125.33(9) 4_556 3_665 ?
Ca2 Hg7 Ca1 85.86(18) . 3_665 ?
Hg6 Hg7 Ca4 169.76(7) . 4_556 ?
Hg6 Hg7 Ca4 66.49(6) 4_556 4_556 ?
Hg7 Hg7 Ca4 64.28(5) 2_665 4_556 ?
Hg7 Hg7 Ca4 64.28(5) 3_565 4_556 ?
Hg5 Hg7 Ca4 125.22(6) . 4_556 ?
Hg5 Hg7 Ca4 58.92(4) 4_556 4_556 ?
Ca2 Hg7 Ca4 114.79(7) . 4_556 ?
Ca1 Hg7 Ca4 107.69(7) 3_665 4_556 ?
Hg6 Hg7 HgX 169.76(7) . 4_556 ?
Hg6 Hg7 HgX 66.49(6) 4_556 4_556 ?
Hg7 Hg7 HgX 64.28(5) 2_665 4_556 ?
Hg7 Hg7 HgX 64.28(5) 3_565 4_556 ?
Hg5 Hg7 HgX 125.22(6) . 4_556 ?
Hg5 Hg7 HgX 58.92(4) 4_556 4_556 ?
Ca2 Hg7 HgX 114.79(7) . 4_556 ?
Ca1 Hg7 HgX 107.69(7) 3_665 4_556 ?
Ca4 Hg7 HgX 0.00(12) 4_556 4_556 ?
Hg6 Hg7 Ca4 66.49(6) . . ?
Hg6 Hg7 Ca4 169.76(7) 4_556 . ?
Hg7 Hg7 Ca4 64.28(5) 2_665 . ?
Hg7 Hg7 Ca4 64.28(5) 3_565 . ?
Hg5 Hg7 Ca4 58.92(4) . . ?
Hg5 Hg7 Ca4 125.22(6) 4_556 . ?
Ca2 Hg7 Ca4 114.79(7) . . ?
Ca1 Hg7 Ca4 107.69(7) 3_665 . ?
Ca4 Hg7 Ca4 119.86(12) 4_556 . ?
HgX Hg7 Ca4 119.86(12) 4_556 . ?
Hg6 Hg7 Hg5 115.19(5) . 5_666 ?
Hg6 Hg7 Hg5 61.72(3) 4_556 5_666 ?
Hg7 Hg7 Hg5 57.14(5) 2_665 5_666 ?
Hg7 Hg7 Hg5 105.59(4) 3_565 5_666 ?
Hg5 Hg7 Hg5 172.80(4) . 5_666 ?
Hg5 Hg7 Hg5 106.34(4) 4_556 5_666 ?
Ca2 Hg7 Hg5 125.19(9) . 5_666 ?
Ca1 Hg7 Hg5 56.68(9) 3_665 5_666 ?
Ca4 Hg7 Hg5 55.51(3) 4_556 5_666 ?
HgX Hg7 Hg5 55.51(3) 4_556 5_666 ?
Ca4 Hg7 Hg5 114.07(5) . 5_666 ?
Hg6 Hg7 Hg5 61.72(3) . 2_665 ?
Hg6 Hg7 Hg5 115.19(5) 4_556 2_665 ?
Hg7 Hg7 Hg5 57.14(5) 2_665 2_665 ?
Hg7 Hg7 Hg5 105.59(4) 3_565 2_665 ?
Hg5 Hg7 Hg5 106.34(4) . 2_665 ?
Hg5 Hg7 Hg5 172.80(4) 4_556 2_665 ?
Ca2 Hg7 Hg5 125.19(9) . 2_665 ?
Ca1 Hg7 Hg5 56.68(9) 3_665 2_665 ?
Ca4 Hg7 Hg5 114.07(5) 4_556 2_665 ?
HgX Hg7 Hg5 114.07(5) 4_556 2_665 ?
Ca4 Hg7 Hg5 55.51(3) . 2_665 ?
Hg5 Hg7 Hg5 68.50(5) 5_666 2_665 ?
Hg14 Hg8 Hg4 146.68(3) . . ?
Hg14 Hg8 Hg4 146.68(3) . 4 ?
Hg4 Hg8 Hg4 61.33(5) . 4 ?
Hg14 Hg8 Hg3 58.60(3) . 6 ?
Hg4 Hg8 Hg3 146.49(6) . 6 ?
Hg4 Hg8 Hg3 108.50(3) 4 6 ?
Hg14 Hg8 Hg3 58.60(3) . 3 ?
Hg4 Hg8 Hg3 108.50(3) . 3 ?
Hg4 Hg8 Hg3 146.49(6) 4 3 ?
Hg3 Hg8 Hg3 60.84(4) 6 3 ?
Hg14 Hg8 Hg3 58.45(3) . . ?
Hg4 Hg8 Hg3 92.28(4) . . ?
Hg4 Hg8 Hg3 123.65(5) 4 . ?
Hg3 Hg8 Hg3 117.06(5) 6 . ?
Hg3 Hg8 Hg3 86.80(4) 3 . ?
Hg14 Hg8 Hg3 58.45(3) . 4 ?
Hg4 Hg8 Hg3 123.65(5) . 4 ?
Hg4 Hg8 Hg3 92.28(4) 4 4 ?
Hg3 Hg8 Hg3 86.80(4) 6 4 ?
Hg3 Hg8 Hg3 117.06(5) 3 4 ?
Hg3 Hg8 Hg3 60.57(4) . 4 ?
Hg14 Hg8 Hg2 88.34(3) . . ?
Hg4 Hg8 Hg2 60.02(3) . . ?
Hg4 Hg8 Hg2 121.13(5) 4 . ?
Hg3 Hg8 Hg2 122.82(5) 6 . ?
Hg3 Hg8 Hg2 62.14(3) 3 . ?
Hg3 Hg8 Hg2 55.23(3) . . ?
Hg3 Hg8 Hg2 115.79(5) 4 . ?
Hg14 Hg8 Hg2 88.34(3) . 4 ?
Hg4 Hg8 Hg2 121.13(5) . 4 ?
Hg4 Hg8 Hg2 60.02(3) 4 4 ?
Hg3 Hg8 Hg2 62.14(3) 6 4 ?
Hg3 Hg8 Hg2 122.82(5) 3 4 ?
Hg3 Hg8 Hg2 115.79(5) . 4 ?
Hg3 Hg8 Hg2 55.23(3) 4 4 ?
Hg2 Hg8 Hg2 170.63(6) . 4 ?
Hg14 Hg8 Hg9 99.29(5) . 3 ?
Hg4 Hg8 Hg9 93.82(5) . 3 ?
Hg4 Hg8 Hg9 93.82(5) 4 3 ?
Hg3 Hg8 Hg9 53.55(3) 6 3 ?
Hg3 Hg8 Hg9 53.55(3) 3 3 ?
Hg3 Hg8 Hg9 139.68(4) . 3 ?
Hg3 Hg8 Hg9 139.68(4) 4 3 ?
Hg2 Hg8 Hg9 94.59(3) . 3 ?
Hg2 Hg8 Hg9 94.59(3) 4 3 ?
Hg14 Hg8 Ca3 108.76(12) . . ?
Hg4 Hg8 Ca3 62.49(10) . . ?
Hg4 Hg8 Ca3 62.49(10) 4 . ?
Hg3 Hg8 Ca3 144.91(6) 6 . ?
Hg3 Hg8 Ca3 144.91(6) 3 . ?
Hg3 Hg8 Ca3 61.16(10) . . ?
Hg3 Hg8 Ca3 61.16(10) 4 . ?
Hg2 Hg8 Ca3 86.39(3) . . ?
Hg2 Hg8 Ca3 86.39(3) 4 . ?
Hg9 Hg8 Ca3 151.96(12) 3 . ?
Hg14 Hg8 Hg10 147.48(6) . 3 ?
Hg4 Hg8 Hg10 53.50(3) . 3 ?
Hg4 Hg8 Hg10 53.50(3) 4 3 ?
Hg3 Hg8 Hg10 94.00(4) 6 3 ?
Hg3 Hg8 Hg10 94.00(4) 3 3 ?
Hg3 Hg8 Hg10 144.14(3) . 3 ?
Hg3 Hg8 Hg10 144.14(3) 4 3 ?
Hg2 Hg8 Hg10 93.76(3) . 3 ?
Hg2 Hg8 Hg10 93.76(3) 4 3 ?
Hg9 Hg8 Hg10 48.19(4) 3 3 ?
Ca3 Hg8 Hg10 103.77(12) . 3 ?
Hg14 Hg8 Hg5 111.70(3) . 6 ?
Hg4 Hg8 Hg5 100.61(4) . 6 ?
Hg4 Hg8 Hg5 54.88(3) 4 6 ?
Hg3 Hg8 Hg5 55.51(3) 6 6 ?
Hg3 Hg8 Hg5 100.81(4) 3 6 ?
Hg3 Hg8 Hg5 161.95(4) . 6 ?
Hg3 Hg8 Hg5 101.53(2) 4 6 ?
Hg2 Hg8 Hg5 142.68(5) . 6 ?
Hg2 Hg8 Hg5 46.46(3) 4 6 ?
Hg9 Hg8 Hg5 52.54(3) 3 6 ?
Ca3 Hg8 Hg5 114.04(7) . 6 ?
Hg10 Hg8 Hg5 52.37(2) 3 6 ?
Hg14 Hg8 Hg5 111.70(3) . 3 ?
Hg4 Hg8 Hg5 54.88(3) . 3 ?
Hg4 Hg8 Hg5 100.61(4) 4 3 ?
Hg3 Hg8 Hg5 100.81(4) 6 3 ?
Hg3 Hg8 Hg5 55.51(3) 3 3 ?
Hg3 Hg8 Hg5 101.53(2) . 3 ?
Hg3 Hg8 Hg5 161.95(4) 4 3 ?
Hg2 Hg8 Hg5 46.46(3) . 3 ?
Hg2 Hg8 Hg5 142.68(5) 4 3 ?
Hg9 Hg8 Hg5 52.54(3) 3 3 ?
Ca3 Hg8 Hg5 114.04(7) . 3 ?
Hg10 Hg8 Hg5 52.37(2) 3 3 ?
Hg5 Hg8 Hg5 96.24(5) 6 3 ?
Hg10 Hg9 Hg10 109.90(7) . 2_665 ?
Hg10 Hg9 Hg3 118.04(5) . 4 ?
Hg10 Hg9 Hg3 119.05(5) 2_665 4 ?
Hg10 Hg9 Hg3 118.04(5) . . ?
Hg10 Hg9 Hg3 119.05(5) 2_665 . ?
Hg3 Hg9 Hg3 67.37(5) 4 . ?
Hg10 Hg9 Hg6 117.08(4) . . ?
Hg10 Hg9 Hg6 61.42(3) 2_665 . ?
Hg3 Hg9 Hg6 118.54(5) 4 . ?
Hg3 Hg9 Hg6 64.32(3) . . ?
Hg10 Hg9 Hg6 117.08(4) . 4 ?
Hg10 Hg9 Hg6 61.42(3) 2_665 4 ?
Hg3 Hg9 Hg6 64.32(3) 4 4 ?
Hg3 Hg9 Hg6 118.54(5) . 4 ?
Hg6 Hg9 Hg6 110.42(6) . 4 ?
Hg10 Hg9 Hg5 65.13(3) . 4 ?
Hg10 Hg9 Hg5 108.12(4) 2_665 4 ?
Hg3 Hg9 Hg5 65.28(3) 4 4 ?
Hg3 Hg9 Hg5 124.65(5) . 4 ?
Hg6 Hg9 Hg5 169.53(6) . 4 ?
Hg6 Hg9 Hg5 61.47(3) 4 4 ?
Hg10 Hg9 Hg5 65.13(3) . . ?
Hg10 Hg9 Hg5 108.12(4) 2_665 . ?
Hg3 Hg9 Hg5 124.65(5) 4 . ?
Hg3 Hg9 Hg5 65.28(3) . . ?
Hg6 Hg9 Hg5 61.47(3) . . ?
Hg6 Hg9 Hg5 169.53(6) 4 . ?
Hg5 Hg9 Hg5 125.63(6) 4 . ?
Hg10 Hg9 Hg8 69.03(5) . 2 ?
Hg10 Hg9 Hg8 178.92(6) 2_665 2 ?
Hg3 Hg9 Hg8 61.79(4) 4 2 ?
Hg3 Hg9 Hg8 61.79(4) . 2 ?
Hg6 Hg9 Hg8 118.96(3) . 2 ?
Hg6 Hg9 Hg8 118.96(3) 4 2 ?
Hg5 Hg9 Hg8 71.51(3) 4 2 ?
Hg5 Hg9 Hg8 71.51(3) . 2 ?
Hg10 Hg9 Ca3 177.57(14) . . ?
Hg10 Hg9 Ca3 67.67(12) 2_665 . ?
Hg3 Hg9 Ca3 63.86(10) 4 . ?
Hg3 Hg9 Ca3 63.86(10) . . ?
Hg6 Hg9 Ca3 62.01(5) . . ?
Hg6 Hg9 Ca3 62.01(5) 4 . ?
Hg5 Hg9 Ca3 115.33(4) 4 . ?
Hg5 Hg9 Ca3 115.33(4) . . ?
Hg8 Hg9 Ca3 113.41(13) 2 . ?
Hg10 Hg9 Ca4 61.35(5) . . ?
Hg10 Hg9 Ca4 60.51(5) 2_665 . ?
Hg3 Hg9 Ca4 178.53(10) 4 . ?
Hg3 Hg9 Ca4 114.09(10) . . ?
Hg6 Hg9 Ca4 62.65(8) . . ?
Hg6 Hg9 Ca4 114.60(9) 4 . ?
Hg5 Hg9 Ca4 113.39(9) 4 . ?
Hg5 Hg9 Ca4 56.53(8) . . ?
Hg8 Hg9 Ca4 118.63(5) 2 . ?
Ca3 Hg9 Ca4 116.71(11) . . ?
Hg10 Hg9 Ca4 61.35(5) . 4 ?
Hg10 Hg9 Ca4 60.51(5) 2_665 4 ?
Hg3 Hg9 Ca4 114.09(10) 4 4 ?
Hg3 Hg9 Ca4 178.53(10) . 4 ?
Hg6 Hg9 Ca4 114.60(9) . 4 ?
Hg6 Hg9 Ca4 62.65(8) 4 4 ?
Hg5 Hg9 Ca4 56.53(8) 4 4 ?
Hg5 Hg9 Ca4 113.39(9) . 4 ?
Hg8 Hg9 Ca4 118.63(5) 2 4 ?
Ca3 Hg9 Ca4 116.71(11) . 4 ?
Ca4 Hg9 Ca4 64.44(19) . 4 ?
Hg10 Hg9 HgX 61.35(5) . 4 ?
Hg10 Hg9 HgX 60.51(5) 2_665 4 ?
Hg3 Hg9 HgX 114.09(10) 4 4 ?
Hg3 Hg9 HgX 178.53(10) . 4 ?
Hg6 Hg9 HgX 114.60(9) . 4 ?
Hg6 Hg9 HgX 62.65(8) 4 4 ?
Hg5 Hg9 HgX 56.53(8) 4 4 ?
Hg5 Hg9 HgX 113.39(9) . 4 ?
Hg8 Hg9 HgX 118.63(5) 2 4 ?
Ca3 Hg9 HgX 116.71(11) . 4 ?
Ca4 Hg9 HgX 64.44(19) . 4 ?
Ca4 Hg9 HgX 0.00(19) 4 4 ?
Hg9 Hg10 Hg9 130.10(7) . 3_565 ?
Hg9 Hg10 Hg4 108.00(5) . 5 ?
Hg9 Hg10 Hg4 114.09(5) 3_565 5 ?
Hg9 Hg10 Hg4 108.00(5) . 2 ?
Hg9 Hg10 Hg4 114.09(5) 3_565 2 ?
Hg4 Hg10 Hg4 63.15(5) 5 2 ?
Hg9 Hg10 Hg6 122.92(3) . 3_565 ?
Hg9 Hg10 Hg6 61.76(3) 3_565 3_565 ?
Hg4 Hg10 Hg6 113.03(5) 5 3_565 ?
Hg4 Hg10 Hg6 61.87(3) 2 3_565 ?
Hg9 Hg10 Hg6 122.92(3) . 6_565 ?
Hg9 Hg10 Hg6 61.76(3) 3_565 6_565 ?
Hg4 Hg10 Hg6 61.87(3) 5 6_565 ?
Hg4 Hg10 Hg6 113.03(5) 2 6_565 ?
Hg6 Hg10 Hg6 110.95(6) 3_565 6_565 ?
Hg9 Hg10 Hg5 63.40(3) . 4 ?
Hg9 Hg10 Hg5 115.02(3) 3_565 4 ?
Hg4 Hg10 Hg5 62.59(3) 5 4 ?
Hg4 Hg10 Hg5 117.24(5) 2 4 ?
Hg6 Hg10 Hg5 173.68(5) 3_565 4 ?
Hg6 Hg10 Hg5 63.21(3) 6_565 4 ?
Hg9 Hg10 Hg5 63.40(3) . . ?
Hg9 Hg10 Hg5 115.02(3) 3_565 . ?
Hg4 Hg10 Hg5 117.24(5) 5 . ?
Hg4 Hg10 Hg5 62.59(3) 2 . ?
Hg6 Hg10 Hg5 63.21(3) 3_565 . ?
Hg6 Hg10 Hg5 173.68(5) 6_565 . ?
Hg5 Hg10 Hg5 122.49(6) 4 . ?
Hg9 Hg10 Ca4 70.40(5) . . ?
Hg9 Hg10 Ca4 69.13(4) 3_565 . ?
Hg4 Hg10 Ca4 175.88(9) 5 . ?
Hg4 Hg10 Ca4 113.46(10) 2 . ?
Hg6 Hg10 Ca4 65.81(8) 3_565 . ?
Hg6 Hg10 Ca4 122.24(9) 6_565 . ?
Hg5 Hg10 Ca4 118.89(9) 4 . ?
Hg5 Hg10 Ca4 58.64(8) . . ?
Hg9 Hg10 HgX 70.40(5) . 4 ?
Hg9 Hg10 HgX 69.13(4) 3_565 4 ?
Hg4 Hg10 HgX 113.46(10) 5 4 ?
Hg4 Hg10 HgX 175.88(9) 2 4 ?
Hg6 Hg10 HgX 122.24(9) 3_565 4 ?
Hg6 Hg10 HgX 65.81(8) 6_565 4 ?
Hg5 Hg10 HgX 58.64(8) 4 4 ?
Hg5 Hg10 HgX 118.89(9) . 4 ?
Ca4 Hg10 HgX 69.8(2) . 4 ?
Hg9 Hg10 Ca4 70.40(5) . 4 ?
Hg9 Hg10 Ca4 69.13(4) 3_565 4 ?
Hg4 Hg10 Ca4 113.46(10) 5 4 ?
Hg4 Hg10 Ca4 175.88(9) 2 4 ?
Hg6 Hg10 Ca4 122.24(9) 3_565 4 ?
Hg6 Hg10 Ca4 65.81(8) 6_565 4 ?
Hg5 Hg10 Ca4 58.64(8) 4 4 ?
Hg5 Hg10 Ca4 118.89(9) . 4 ?
Ca4 Hg10 Ca4 69.8(2) . 4 ?
HgX Hg10 Ca4 0.0(2) 4 4 ?
Hg9 Hg10 Hg8 62.79(5) . 2 ?
Hg9 Hg10 Hg8 167.11(6) 3_565 2 ?
Hg4 Hg10 Hg8 55.62(4) 5 2 ?
Hg4 Hg10 Hg8 55.62(4) 2 2 ?
Hg6 Hg10 Hg8 113.06(4) 3_565 2 ?
Hg6 Hg10 Hg8 113.06(4) 6_565 2 ?
Hg5 Hg10 Hg8 68.83(3) 4 2 ?
Hg5 Hg10 Hg8 68.83(3) . 2 ?
Ca4 Hg10 Hg8 120.80(6) . 2 ?
HgX Hg10 Hg8 120.80(6) 4 2 ?
Ca4 Hg10 Hg8 120.80(6) 4 2 ?
Hg9 Hg10 Ca3 167.63(13) . 3_565 ?
Hg9 Hg10 Ca3 62.27(12) 3_565 3_565 ?
Hg4 Hg10 Ca3 61.84(9) 5 3_565 ?
Hg4 Hg10 Ca3 61.84(9) 2 3_565 ?
Hg6 Hg10 Ca3 60.24(5) 3_565 3_565 ?
Hg6 Hg10 Ca3 60.24(5) 6_565 3_565 ?
Hg5 Hg10 Ca3 113.56(4) 4 3_565 ?
Hg5 Hg10 Ca3 113.56(4) . 3_565 ?
Ca4 Hg10 Ca3 119.21(10) . 3_565 ?
HgX Hg10 Ca3 119.21(10) 4 3_565 ?
Ca4 Hg10 Ca3 119.21(10) 4 3_565 ?
Hg8 Hg10 Ca3 104.84(12) 2 3_565 ?
Hg4 Hg11 Hg4 119.967(3) 2_655 . ?
Hg4 Hg11 Hg4 119.967(3) 2_655 3_665 ?
Hg4 Hg11 Hg4 119.967(3) . 3_665 ?
Hg4 Hg11 Hg11 91.04(4) 2_655 4 ?
Hg4 Hg11 Hg11 91.04(4) . 4 ?
Hg4 Hg11 Hg11 91.04(4) 3_665 4 ?
Hg4 Hg11 Hg1 57.88(3) 2_655 2_655 ?
Hg4 Hg11 Hg1 72.57(3) . 2_655 ?
Hg4 Hg11 Hg1 143.13(7) 3_665 2_655 ?
Hg11 Hg11 Hg1 124.76(3) 4 2_655 ?
Hg4 Hg11 Hg1 72.57(3) 2_655 3_665 ?
Hg4 Hg11 Hg1 143.13(7) . 3_665 ?
Hg4 Hg11 Hg1 57.88(3) 3_665 3_665 ?
Hg11 Hg11 Hg1 124.76(3) 4 3_665 ?
Hg1 Hg11 Hg1 90.72(5) 2_655 3_665 ?
Hg4 Hg11 Hg1 143.13(7) 2_655 . ?
Hg4 Hg11 Hg1 57.88(3) . . ?
Hg4 Hg11 Hg1 72.57(3) 3_665 . ?
Hg11 Hg11 Hg1 124.76(3) 4 . ?
Hg1 Hg11 Hg1 90.72(5) 2_655 . ?
Hg1 Hg11 Hg1 90.72(5) 3_665 . ?
Hg4 Hg11 Hg13 88.96(4) 2_655 . ?
Hg4 Hg11 Hg13 88.96(4) . . ?
Hg4 Hg11 Hg13 88.96(4) 3_665 . ?
Hg11 Hg11 Hg13 180.0 4 . ?
Hg1 Hg11 Hg13 55.24(3) 2_655 . ?
Hg1 Hg11 Hg13 55.24(3) 3_665 . ?
Hg1 Hg11 Hg13 55.24(3) . . ?
Hg4 Hg11 Ca3 63.59(12) 2_655 2_655 ?
Hg4 Hg11 Ca3 64.38(12) . 2_655 ?
Hg4 Hg11 Ca3 154.38(8) 3_665 2_655 ?
Hg11 Hg11 Ca3 63.34(6) 4 2_655 ?
Hg1 Hg11 Ca3 62.00(6) 2_655 2_655 ?
Hg1 Hg11 Ca3 135.83(11) 3_665 2_655 ?
Hg1 Hg11 Ca3 121.31(11) . 2_655 ?
Hg13 Hg11 Ca3 116.66(6) . 2_655 ?
Hg4 Hg11 Ca3 64.38(12) 2_655 3_665 ?
Hg4 Hg11 Ca3 154.38(8) . 3_665 ?
Hg4 Hg11 Ca3 63.59(12) 3_665 3_665 ?
Hg11 Hg11 Ca3 63.34(6) 4 3_665 ?
Hg1 Hg11 Ca3 121.31(11) 2_655 3_665 ?
Hg1 Hg11 Ca3 62.00(6) 3_665 3_665 ?
Hg1 Hg11 Ca3 135.83(11) . 3_665 ?
Hg13 Hg11 Ca3 116.66(6) . 3_665 ?
Ca3 Hg11 Ca3 101.42(7) 2_655 3_665 ?
Hg4 Hg11 Ca3 154.38(8) 2_655 . ?
Hg4 Hg11 Ca3 63.59(12) . . ?
Hg4 Hg11 Ca3 64.38(12) 3_665 . ?
Hg11 Hg11 Ca3 63.34(6) 4 . ?
Hg1 Hg11 Ca3 135.83(11) 2_655 . ?
Hg1 Hg11 Ca3 121.31(11) 3_665 . ?
Hg1 Hg11 Ca3 62.00(6) . . ?
Hg13 Hg11 Ca3 116.66(6) . . ?
Ca3 Hg11 Ca3 101.42(7) 2_655 . ?
Ca3 Hg11 Ca3 101.42(7) 3_665 . ?
Hg2 Hg12 Hg2 120.0 3 . ?
Hg2 Hg12 Hg2 120.0 3 2 ?
Hg2 Hg12 Hg2 120.0 . 2 ?
Hg2 Hg12 Hg12 90.11(4) 3 4_556 ?
Hg2 Hg12 Hg12 90.11(4) . 4_556 ?
Hg2 Hg12 Hg12 90.11(4) 2 4_556 ?
Hg2 Hg12 Hg3 68.98(3) 3 2 ?
Hg2 Hg12 Hg3 146.76(7) . 2 ?
Hg2 Hg12 Hg3 61.25(3) 2 2 ?
Hg12 Hg12 Hg3 122.82(4) 4_556 2 ?
Hg2 Hg12 Hg3 61.25(3) 3 3 ?
Hg2 Hg12 Hg3 68.98(3) . 3 ?
Hg2 Hg12 Hg3 146.76(7) 2 3 ?
Hg12 Hg12 Hg3 122.82(4) 4_556 3 ?
Hg3 Hg12 Hg3 93.41(5) 2 3 ?
Hg2 Hg12 Hg3 146.76(7) 3 . ?
Hg2 Hg12 Hg3 61.25(3) . . ?
Hg2 Hg12 Hg3 68.98(3) 2 . ?
Hg12 Hg12 Hg3 122.82(4) 4_556 . ?
Hg3 Hg12 Hg3 93.41(5) 2 . ?
Hg3 Hg12 Hg3 93.41(5) 3 . ?
Hg2 Hg12 Hg14 89.89(4) 3 . ?
Hg2 Hg12 Hg14 89.89(4) . . ?
Hg2 Hg12 Hg14 89.89(4) 2 . ?
Hg12 Hg12 Hg14 180.0 4_556 . ?
Hg3 Hg12 Hg14 57.18(4) 2 . ?
Hg3 Hg12 Hg14 57.18(4) 3 . ?
Hg3 Hg12 Hg14 57.18(4) . . ?
Hg2 Hg12 Ca2 154.96(8) 3 . ?
Hg2 Hg12 Ca2 62.26(11) . . ?
Hg2 Hg12 Ca2 64.03(11) 2 . ?
Hg12 Hg12 Ca2 64.86(6) 4_556 . ?
Hg3 Hg12 Ca2 124.47(11) 2 . ?
Hg3 Hg12 Ca2 130.81(11) 3 . ?
Hg3 Hg12 Ca2 58.07(5) . . ?
Hg14 Hg12 Ca2 115.14(6) . . ?
Hg2 Hg12 Ca2 64.03(11) 3 2 ?
Hg2 Hg12 Ca2 154.96(8) . 2 ?
Hg2 Hg12 Ca2 62.26(11) 2 2 ?
Hg12 Hg12 Ca2 64.86(6) 4_556 2 ?
Hg3 Hg12 Ca2 58.07(5) 2 2 ?
Hg3 Hg12 Ca2 124.47(11) 3 2 ?
Hg3 Hg12 Ca2 130.81(11) . 2 ?
Hg14 Hg12 Ca2 115.14(6) . 2 ?
Ca2 Hg12 Ca2 103.26(7) . 2 ?
Hg2 Hg12 Ca2 62.26(11) 3 3 ?
Hg2 Hg12 Ca2 64.03(11) . 3 ?
Hg2 Hg12 Ca2 154.96(8) 2 3 ?
Hg12 Hg12 Ca2 64.86(6) 4_556 3 ?
Hg3 Hg12 Ca2 130.81(11) 2 3 ?
Hg3 Hg12 Ca2 58.07(5) 3 3 ?
Hg3 Hg12 Ca2 124.47(11) . 3 ?
Hg14 Hg12 Ca2 115.14(6) . 3 ?
Ca2 Hg12 Ca2 103.26(7) . 3 ?
Ca2 Hg12 Ca2 103.26(7) 2 3 ?
Hg1 Hg13 Hg1 59.49(4) 2_655 5_656 ?
Hg1 Hg13 Hg1 128.540(10) 2_655 6_666 ?
Hg1 Hg13 Hg1 97.52(2) 5_656 6_666 ?
Hg1 Hg13 Hg1 97.52(2) 2_655 3_665 ?
Hg1 Hg13 Hg1 128.540(10) 5_656 3_665 ?
Hg1 Hg13 Hg1 59.49(4) 6_666 3_665 ?
Hg1 Hg13 Hg1 97.52(2) 2_655 . ?
Hg1 Hg13 Hg1 128.540(10) 5_656 . ?
Hg1 Hg13 Hg1 128.540(10) 6_666 . ?
Hg1 Hg13 Hg1 97.52(2) 3_665 . ?
Hg1 Hg13 Hg1 128.540(10) 2_655 4_556 ?
Hg1 Hg13 Hg1 97.52(2) 5_656 4_556 ?
Hg1 Hg13 Hg1 97.52(2) 6_666 4_556 ?
Hg1 Hg13 Hg1 128.540(10) 3_665 4_556 ?
Hg1 Hg13 Hg1 59.49(4) . 4_556 ?
Hg1 Hg13 Hg11 119.743(18) 2_655 4_556 ?
Hg1 Hg13 Hg11 60.257(18) 5_656 4_556 ?
Hg1 Hg13 Hg11 60.257(18) 6_666 4_556 ?
Hg1 Hg13 Hg11 119.743(18) 3_665 4_556 ?
Hg1 Hg13 Hg11 119.743(18) . 4_556 ?
Hg1 Hg13 Hg11 60.257(18) 4_556 4_556 ?
Hg1 Hg13 Hg11 60.257(18) 2_655 . ?
Hg1 Hg13 Hg11 119.743(18) 5_656 . ?
Hg1 Hg13 Hg11 119.743(18) 6_666 . ?
Hg1 Hg13 Hg11 60.257(18) 3_665 . ?
Hg1 Hg13 Hg11 60.257(18) . . ?
Hg1 Hg13 Hg11 119.743(18) 4_556 . ?
Hg11 Hg13 Hg11 180.0 4_556 . ?
Hg1 Hg13 Ca1 64.98(10) 2_655 2_655 ?
Hg1 Hg13 Ca1 64.98(10) 5_656 2_655 ?
Hg1 Hg13 Ca1 63.56(10) 6_666 2_655 ?
Hg1 Hg13 Ca1 63.56(10) 3_665 2_655 ?
Hg1 Hg13 Ca1 150.246(18) . 2_655 ?
Hg1 Hg13 Ca1 150.246(18) 4_556 2_655 ?
Hg11 Hg13 Ca1 90.000(1) 4_556 2_655 ?
Hg11 Hg13 Ca1 90.000(1) . 2_655 ?
Hg1 Hg13 Ca1 63.56(10) 2_655 . ?
Hg1 Hg13 Ca1 63.56(10) 5_656 . ?
Hg1 Hg13 Ca1 150.246(18) 6_666 . ?
Hg1 Hg13 Ca1 150.246(18) 3_665 . ?
Hg1 Hg13 Ca1 64.98(11) . . ?
Hg1 Hg13 Ca1 64.98(11) 4_556 . ?
Hg11 Hg13 Ca1 90.000(1) 4_556 . ?
Hg11 Hg13 Ca1 90.000(1) . . ?
Ca1 Hg13 Ca1 120.0 2_655 . ?
Hg1 Hg13 Ca1 150.246(18) 2_655 3_665 ?
Hg1 Hg13 Ca1 150.246(18) 5_656 3_665 ?
Hg1 Hg13 Ca1 64.98(11) 6_666 3_665 ?
Hg1 Hg13 Ca1 64.98(11) 3_665 3_665 ?
Hg1 Hg13 Ca1 63.56(10) . 3_665 ?
Hg1 Hg13 Ca1 63.56(10) 4_556 3_665 ?
Hg11 Hg13 Ca1 90.0 4_556 3_665 ?
Hg11 Hg13 Ca1 90.0 . 3_665 ?
Ca1 Hg13 Ca1 120.000(1) 2_655 3_665 ?
Ca1 Hg13 Ca1 120.000(1) . 3_665 ?
Hg8 Hg14 Hg8 120.0 3 . ?
Hg8 Hg14 Hg8 120.0 3 2 ?
Hg8 Hg14 Hg8 120.0 . 2 ?
Hg8 Hg14 Hg3 147.507(18) 3 . ?
Hg8 Hg14 Hg3 65.20(3) . . ?
Hg8 Hg14 Hg3 64.91(3) 2 . ?
Hg8 Hg14 Hg3 64.91(3) 3 5 ?
Hg8 Hg14 Hg3 147.507(18) . 5 ?
Hg8 Hg14 Hg3 65.20(3) 2 5 ?
Hg3 Hg14 Hg3 130.112(11) . 5 ?
Hg8 Hg14 Hg3 65.20(3) 3 6 ?
Hg8 Hg14 Hg3 64.91(3) . 6 ?
Hg8 Hg14 Hg3 147.507(18) 2 6 ?
Hg3 Hg14 Hg3 130.112(11) . 6 ?
Hg3 Hg14 Hg3 93.85(3) 5 6 ?
Hg8 Hg14 Hg3 64.91(3) 3 2 ?
Hg8 Hg14 Hg3 147.507(18) . 2 ?
Hg8 Hg14 Hg3 65.20(3) 2 2 ?
Hg3 Hg14 Hg3 93.85(3) . 2 ?
Hg3 Hg14 Hg3 64.98(4) 5 2 ?
Hg3 Hg14 Hg3 130.112(11) 6 2 ?
Hg8 Hg14 Hg3 147.507(18) 3 4 ?
Hg8 Hg14 Hg3 65.20(3) . 4 ?
Hg8 Hg14 Hg3 64.91(3) 2 4 ?
Hg3 Hg14 Hg3 64.98(4) . 4 ?
Hg3 Hg14 Hg3 93.85(3) 5 4 ?
Hg3 Hg14 Hg3 93.85(2) 6 4 ?
Hg3 Hg14 Hg3 130.112(11) 2 4 ?
Hg8 Hg14 Hg3 65.20(3) 3 3 ?
Hg8 Hg14 Hg3 64.91(3) . 3 ?
Hg8 Hg14 Hg3 147.507(18) 2 3 ?
Hg3 Hg14 Hg3 93.85(3) . 3 ?
Hg3 Hg14 Hg3 130.112(11) 5 3 ?
Hg3 Hg14 Hg3 64.98(4) 6 3 ?
Hg3 Hg14 Hg3 93.85(3) 2 3 ?
Hg3 Hg14 Hg3 130.112(11) 4 3 ?
Hg8 Hg14 Hg12 90.0 3 4 ?
Hg8 Hg14 Hg12 90.0 . 4 ?
Hg8 Hg14 Hg12 90.0 2 4 ?
Hg3 Hg14 Hg12 122.492(18) . 4 ?
Hg3 Hg14 Hg12 57.508(18) 5 4 ?
Hg3 Hg14 Hg12 57.508(18) 6 4 ?
Hg3 Hg14 Hg12 122.492(18) 2 4 ?
Hg3 Hg14 Hg12 57.508(18) 4 4 ?
Hg3 Hg14 Hg12 122.492(18) 3 4 ?
Hg8 Hg14 Hg12 90.0 3 . ?
Hg8 Hg14 Hg12 90.0 . . ?
Hg8 Hg14 Hg12 90.0 2 . ?
Hg3 Hg14 Hg12 57.508(18) . . ?
Hg3 Hg14 Hg12 122.492(18) 5 . ?
Hg3 Hg14 Hg12 122.492(18) 6 . ?
Hg3 Hg14 Hg12 57.508(18) 2 . ?
Hg3 Hg14 Hg12 122.492(18) 4 . ?
Hg3 Hg14 Hg12 57.508(18) 3 . ?
Hg12 Hg14 Hg12 180.0 4 . ?

loop_
_geom_bond_atom_site_label_1
_geom_bond_atom_site_label_2
_geom_bond_distance
_geom_bond_site_symmetry_2
_geom_bond_publ_flag
Ca1 Hg6 3.251(5) 2_655 ?
Ca1 Hg6 3.251(5) 5_656 ?
Ca1 Hg5 3.261(6) 3 ?
Ca1 Hg5 3.261(6) 6_556 ?
Ca1 Hg13 3.316(7) . ?
Ca1 Hg4 3.3176(18) 4_556 ?
Ca1 Hg4 3.3176(18) . ?
Ca1 Hg1 3.339(7) 5_656 ?
Ca1 Hg1 3.339(7) 2_655 ?
Ca1 Hg2 3.343(7) . ?
Ca1 Hg2 3.343(7) 4_556 ?
Ca1 Hg7 3.378(7) 2_655 ?
Ca1 Hg1 3.405(6) 4_556 ?
Ca1 Hg1 3.405(6) . ?
Ca2 Hg3 3.2212(17) . ?
Ca2 Hg3 3.2212(17) 4_556 ?
Ca2 Hg5 3.322(6) 4_556 ?
Ca2 Hg5 3.322(6) . ?
Ca2 Hg7 3.352(7) . ?
Ca2 Hg2 3.360(6) . ?
Ca2 Hg2 3.360(6) 4_556 ?
Ca2 Hg6 3.403(5) 4_556 ?
Ca2 Hg6 3.403(5) . ?
Ca2 Hg1 3.438(6) 4_556 ?
Ca2 Hg1 3.438(6) . ?
Ca2 Hg2 3.443(7) 2 ?
Ca2 Hg2 3.443(7) 5_556 ?
Ca2 Hg12 3.513(6) . ?
Ca2 Hg12 3.513(6) 4_556 ?
Ca3 Hg6 3.318(5) . ?
Ca3 Hg6 3.318(5) 4 ?
Ca3 Hg4 3.331(6) 4 ?
Ca3 Hg4 3.331(6) . ?
Ca3 Hg8 3.344(7) . ?
Ca3 Hg9 3.360(7) . ?
Ca3 Hg11 3.360(6) . ?
Ca3 Hg11 3.360(6) 4 ?
Ca3 Hg3 3.364(6) 4 ?
Ca3 Hg3 3.364(6) . ?
Ca3 Hg4 3.367(6) 3_665 ?
Ca3 Hg4 3.367(6) 6_665 ?
Ca3 Hg1 3.3693(15) 4 ?
Ca3 Hg1 3.3693(15) . ?
Ca3 Hg10 3.511(7) 2_665 ?
Ca4 Hg5 3.200(2) 3_565 ?
Ca4 Hg5 3.200(2) . ?
Ca4 Hg5 3.200(2) 2_665 ?
Ca4 Hg10 3.290(4) . ?
Ca4 Hg10 3.290(4) 3_565 ?
Ca4 Hg10 3.290(4) 2_665 ?
Ca4 Hg7 3.379(6) 2_665 ?
Ca4 Hg7 3.379(6) 3_565 ?
Ca4 Hg7 3.379(6) . ?
Ca4 Hg6 3.4518(16) 3_565 ?
Ca4 Hg6 3.4518(16) 2_665 ?
Ca4 Hg6 3.4518(16) . ?
Ca4 Hg9 3.532(4) 3_565 ?
Ca4 Hg9 3.532(4) 2_665 ?
Ca4 Hg9 3.532(4) . ?
Ca4 HgX 3.766(14) 4 ?
Ca4 Ca4 3.766(14) 4 ?
Hg1 Hg6 2.8596(13) . ?
Hg1 Hg4 2.9578(13) . ?
Hg1 Hg2 2.9643(14) . ?
Hg1 Hg1 2.9804(18) 4_556 ?
Hg1 Hg13 3.0038(10) . ?
Hg1 Hg11 3.1744(14) . ?
Hg1 Ca1 3.339(7) 3_665 ?
Hg1 Hg4 3.6133(15) 3_665 ?
Hg1 Hg3 3.6493(15) . ?
Hg2 Hg5 2.8534(14) 3 ?
Hg2 Hg12 2.9102(11) . ?
Hg2 Hg2 2.996(2) 4_556 ?
Hg2 Hg3 3.0540(15) . ?
Hg2 Hg4 3.1998(15) . ?
Hg2 Hg8 3.3208(12) . ?
Hg2 Hg3 3.3937(15) 3 ?
Hg2 Ca2 3.443(7) 3 ?
Hg3 Hg9 2.9702(16) . ?
Hg3 Hg14 3.0668(10) . ?
Hg3 Hg12 3.0779(14) . ?
Hg3 Hg6 3.2125(15) . ?
Hg3 Hg8 3.2539(17) 2 ?
Hg3 Hg8 3.2667(17) . ?
Hg3 Hg3 3.2949(19) 4 ?
Hg3 Hg5 3.3318(16) . ?
Hg3 Hg2 3.3937(15) 2 ?
Hg4 Hg11 2.9210(11) . ?
Hg4 Hg10 2.9813(15) 3 ?
Hg4 Hg8 3.0607(16) . ?
Hg4 Hg6 3.1027(14) 2_655 ?
Hg4 Hg4 3.1219(19) 4 ?
Hg4 Hg5 3.2416(15) 3 ?
Hg4 Ca3 3.367(6) 2_655 ?
Hg4 Hg1 3.6133(15) 2_655 ?
Hg5 Hg2 2.8534(14) 2 ?
Hg5 Hg7 3.1098(16) . ?
Hg5 Hg9 3.1971(13) . ?
Hg5 Hg6 3.2013(14) . ?
Hg5 Hg4 3.2416(15) 2 ?
Hg5 Hg10 3.2440(13) . ?
Hg5 Ca1 3.261(6) 2 ?
Hg5 Hg6 3.3043(14) 3_565 ?
Hg5 Hg7 3.4890(17) 3_565 ?
Hg5 Hg8 3.8198(15) 2 ?
Hg5 Hg5 3.927(2) 4_556 ?
Hg6 Hg7 2.8686(12) . ?
Hg6 Hg10 3.0532(13) 2_665 ?
Hg6 Hg9 3.0631(12) . ?
Hg6 Hg4 3.1027(14) 3_665 ?
Hg6 Ca1 3.251(5) 3_665 ?
Hg6 Hg5 3.3043(14) 2_665 ?
Hg7 Hg6 2.8686(12) 4_556 ?
Hg7 Hg7 2.933(2) 2_665 ?
Hg7 Hg7 2.933(2) 3_565 ?
Hg7 Hg5 3.1098(16) 4_556 ?
Hg7 Ca1 3.378(7) 3_665 ?
Hg7 Ca4 3.379(6) 4_556 ?
Hg7 HgX 3.379(6) 4_556 ?
Hg7 Hg5 3.4890(18) 5_666 ?
Hg7 Hg5 3.4890(18) 2_665 ?
Hg8 Hg14 2.9954(15) . ?
Hg8 Hg4 3.0607(16) 4 ?
Hg8 Hg3 3.2539(17) 6 ?
Hg8 Hg3 3.2539(17) 3 ?
Hg8 Hg3 3.2667(17) 4 ?
Hg8 Hg2 3.3208(12) 4 ?
Hg8 Hg9 3.337(2) 3 ?
Hg8 Hg10 3.504(2) 3 ?
Hg8 Hg5 3.8198(15) 6 ?
Hg8 Hg5 3.8198(15) 3 ?
Hg9 Hg10 2.797(2) . ?
Hg9 Hg10 2.910(2) 2_665 ?
Hg9 Hg3 2.9702(16) 4 ?
Hg9 Hg6 3.0631(12) 4 ?
Hg9 Hg5 3.1971(13) 4 ?
Hg9 Hg8 3.337(2) 2 ?
Hg9 Ca4 3.532(4) 4 ?
Hg9 HgX 3.532(4) 4 ?
Hg10 Hg9 2.910(2) 3_565 ?
Hg10 Hg4 2.9813(15) 5 ?
Hg10 Hg4 2.9813(15) 2 ?
Hg10 Hg6 3.0532(13) 3_565 ?
Hg10 Hg6 3.0532(13) 6_565 ?
Hg10 Hg5 3.2440(13) 4 ?
Hg10 HgX 3.290(4) 4 ?
Hg10 Ca4 3.290(4) 4 ?
Hg10 Hg8 3.504(2) 2 ?
Hg10 Ca3 3.511(7) 3_565 ?
Hg11 Hg4 2.9210(11) 2_655 ?
Hg11 Hg4 2.9210(11) 3_665 ?
Hg11 Hg11 3.016(4) 4 ?
Hg11 Hg1 3.1744(14) 2_655 ?
Hg11 Hg1 3.1744(14) 3_665 ?
Hg11 Hg13 3.2999(18) . ?
Hg11 Ca3 3.360(6) 2_655 ?
Hg11 Ca3 3.360(6) 3_665 ?
Hg12 Hg2 2.9102(11) 3 ?
Hg12 Hg2 2.9102(11) 2 ?
Hg12 Hg12 2.984(4) 4_556 ?
Hg12 Hg3 3.0779(14) 2 ?
Hg12 Hg3 3.0779(14) 3 ?
Hg12 Hg14 3.3155(19) . ?
Hg12 Ca2 3.513(6) 2 ?
Hg12 Ca2 3.513(6) 3 ?
Hg13 Hg1 3.0038(10) 2_655 ?
Hg13 Hg1 3.0038(10) 5_656 ?
Hg13 Hg1 3.0038(10) 6_666 ?
Hg13 Hg1 3.0038(10) 3_665 ?
Hg13 Hg1 3.0038(10) 4_556 ?
Hg13 Hg11 3.2999(18) 4_556 ?
Hg13 Ca1 3.316(7) 2_655 ?
Hg13 Ca1 3.316(7) 3_665 ?
Hg14 Hg8 2.9954(15) 3 ?
Hg14 Hg8 2.9954(15) 2 ?
Hg14 Hg3 3.0668(10) 5 ?
Hg14 Hg3 3.0668(10) 6 ?
Hg14 Hg3 3.0668(10) 2 ?
Hg14 Hg3 3.0668(10) 4 ?
Hg14 Hg3 3.0668(10) 3 ?
Hg14 Hg12 3.3155(19) 4 ?
